data_7062052
loop_
_publ_author_name
'Kazem-Rostami, Masoud'

_publ_section_title
;
 A nitrogen-based chiral catenane for enantioenriching photocatalytic
 aerobic oxidation
;
_journal_issue 45
_journal_name_full 'New Journal of Chemistry'
_journal_page_first 21898
_journal_page_last 21905
_journal_paper_doi 10.1039/D2NJ03732G
_journal_volume 46
_journal_year 2022
_chemical_absolute_configuration syn
_chemical_formula_moiety 'C36 H32 N4, C34 H37 N2 O6, 4(F6 P)'
_chemical_formula_sum 'C70 H69 F24 N6 O6 P4'
_chemical_formula_weight 1670.19
_chemical_melting_point ?
_chemical_name_common 'SS-TBDR34C6 . BlueBox . 4PF6'
_chemical_name_systematic
'(2S,4aR,5S,6aS,22S,25aS,26S)-dodecahydro-1H,6H-2,8-(epoxyethanooxyethanooxy[1,5]naphthalenooxyethanooxyethanooxy)-5,11-ethanodibenzo[b,f][1,5]diazocine.1,2,7(4,1),6(1,4)-tetrapyridin-1-iuma-4,9(1,4)-dibenzenacyclodecaphane-11,21,61,71-tetraium.tetrakis hexafluorophosphate'
_space_group_crystal_system monoclinic
_space_group_IT_number 4
_space_group_name_Hall 'P 2yb'
_space_group_name_H-M_alt 'P 1 21 1'
_atom_sites_solution_hydrogens geom
_atom_sites_solution_primary dual
_audit_creation_date 2021-12-09
_audit_creation_method
;
Olex2 1.2
(compiled 2018.05.29 svn.r3508 for OlexSys, GUI svn.r5506)
;
_audit_update_record
;
2021-12-10 deposited with the CCDC.	2022-10-21 downloaded from the CCDC.
;
_cell_angle_alpha 90
_cell_angle_beta 91.980(3)
_cell_angle_gamma 90
_cell_formula_units_Z 4
_cell_length_a 14.1062(3)
_cell_length_b 25.2825(7)
_cell_length_c 24.5285(8)
_cell_measurement_reflns_used 24933
_cell_measurement_temperature 250.00(10)
_cell_measurement_theta_max 75.0340
_cell_measurement_theta_min 3.4800
_cell_volume 8742.6(4)
_computing_cell_refinement 'CrysAlisPro 1.171.41.121a (Rigaku OD, 2021)'
_computing_data_collection 'CrysAlisPro 1.171.41.121a (Rigaku OD, 2021)'
_computing_data_reduction 'CrysAlisPro 1.171.41.121a (Rigaku OD, 2021)'
_computing_molecular_graphics 'Olex2 (Dolomanov et al., 2009)'
_computing_publication_material 'Olex2 (Dolomanov et al., 2009)'
_computing_structure_refinement 'XL (Sheldrick, 2008)'
_computing_structure_solution 'ShelXD (Sheldrick, 2008)'
_diffrn_ambient_environment N~2~
_diffrn_ambient_temperature 250.00(10)
_diffrn_detector 'Hybrid Pixel Array Detector'
_diffrn_detector_area_resol_mean 10.0000
_diffrn_detector_type HyPix
_diffrn_measured_fraction_theta_full 1.000
_diffrn_measured_fraction_theta_max 1.000
_diffrn_measurement_details
;
List of Runs (angles in degrees, time in seconds):

  # Type    Start    End  Width  t~exp~   \w     \q     \k     \f   Frames
#--------------------------------------------------------------------------
  1  \w    -74.00   7.00   0.50   15.00    --  -47.48 102.00 165.00  162
  2  \w     15.00  82.00   0.50   15.00    --   47.48-102.00  61.00  134
  3  \w    -14.00  12.00   0.50   15.00    --   47.48-102.00  61.00   52
  4  \w   -121.00 -95.00   0.50   50.00    -- -106.00-102.00  61.00   52
  5  \w   -174.00-134.00   0.50   50.00    -- -106.00-102.00  61.00   80
  6  \w     69.00 105.00   0.50   50.00    --  113.25-102.00  61.00   72
  7  \w    -21.00  12.00   0.50   15.00    --  -47.48  19.00  60.00   66
  8  \w   -117.00 -73.00   0.50   15.00    --  -47.48-125.00-150.00   88
  9  \w   -109.00 -79.00   0.50   15.00    --  -47.48-125.00-120.00   60
 10  \w   -108.00 -77.00   0.50   15.00    --  -47.48-125.00 -60.00   62
 11  \w    -40.00 -14.00   0.50   15.00    --  -47.48  37.00  60.00   52
 12  \w     -4.00  22.00   0.50   15.00    --  -47.48  37.00  60.00   52
 13  \w    -20.00  28.00   0.50   15.00    --  -47.48  19.00-150.00   96
 14  \w    -27.00  14.00   0.50   15.00    --   47.48 -19.00  60.00   82
 15  \w    -19.00  58.00   0.50   15.00    --   47.48 -57.00 120.00  154
 16  \w    -27.00  17.00   0.50   15.00    --   47.48 -19.00 -90.00   88
 17  \w    -71.00 -34.00   0.50   50.00    -- -106.00  61.00 120.00   74
 18  \w    -71.00 -36.00   0.50   50.00    -- -106.00  61.00 -30.00   70
 19  \w    -74.00 -49.00   0.50   50.00    -- -106.00  61.00  30.00   50
 20  \w   -112.00 -38.00   0.50   50.00    -- -106.00 125.00 -30.00  148
 21  \w    -66.00 -40.00   0.50   50.00    -- -106.00  61.00 -60.00   52
 22  \w    -70.00 -35.00   0.50   50.00    -- -106.00 111.00  91.45   70
 23  \w   -105.00 -76.00   0.50   50.00    -- -106.00 102.00 165.00   58
 24  \w   -174.00 -87.00   0.50   50.00    -- -106.00 -77.00 -60.00  174
 25  \w   -176.00-119.00   0.50   50.00    -- -106.00 -45.00   0.00  114
 26  \w   -110.00 -33.00   0.50   50.00    -- -106.00 125.00  90.00  154
 27  \w    -72.00 -47.00   0.50   50.00    -- -106.00  61.00   0.00   50
 28  \w    -73.00 -34.00   0.50   50.00    -- -106.00 125.00 -60.00   78
 29  \w   -112.00 -86.00   0.50   50.00    -- -106.00 125.00 -60.00   52
 30  \w   -175.00-118.00   0.50   50.00    -- -106.00 -45.00 -30.00  114
 31  \w   -108.00 -83.00   0.50   50.00    -- -106.00 111.00  91.45   50
 32  \w     43.00  68.00   0.50   50.00    --  113.25 -61.00 -90.00   50
 33  \w    101.00 178.00   0.50   50.00    --  113.25  61.00   0.00  154
 34  \w     46.00  92.00   0.50   50.00    --  113.25-125.00-150.00   92
 35  \w    101.00 178.00   0.50   50.00    --  113.25  30.00-120.00  154
 36  \w     42.00  67.00   0.50   50.00    --  113.25 -61.00  60.00   50
 37  \w     85.00 111.00   0.50   50.00    --  113.25-125.00 -90.00   52
 38  \w     43.00  70.00   0.50   50.00    --  113.25 -61.00-150.00   54
 39  \w     46.00  71.00   0.50   50.00    --  113.25 -61.00 150.00   50
 40  \w     62.00 106.00   0.50   50.00    --  113.25 -94.00-120.00   88
 41  \w    152.00 177.00   0.50   50.00    --  113.25   0.00 -30.00   50
 42  \w    120.00 178.00   0.50   50.00    --  113.25  15.00 120.00  116
 43  \w     51.00  96.00   0.50   50.00    --  113.25-125.00 120.00   90
 44  \w    122.00 174.00   0.50   50.00    --  113.25   0.00-180.00  104
 45  \w    130.00 171.00   0.50   50.00    --  113.25 102.00 165.00   82
;
_diffrn_measurement_device 'four-circle diffractometer'
_diffrn_measurement_device_type 'XtaLAB Synergy, Single source at home/near, HyPix'
_diffrn_measurement_method '\w scans'
_diffrn_orient_matrix_type 'CrysAlisPro convention (1999,Acta A55,543-557)'
_diffrn_orient_matrix_UB_11 0.0201810000
_diffrn_orient_matrix_UB_12 -0.0235112000
_diffrn_orient_matrix_UB_13 0.0571676000
_diffrn_orient_matrix_UB_21 -0.0260718000
_diffrn_orient_matrix_UB_22 0.0532886000
_diffrn_orient_matrix_UB_23 0.0260084000
_diffrn_orient_matrix_UB_31 -0.1041996000
_diffrn_orient_matrix_UB_32 -0.0178923000
_diffrn_orient_matrix_UB_33 0.0022268000
_diffrn_radiation_monochromator mirror
_diffrn_radiation_probe x-ray
_diffrn_radiation_type CuK\a
_diffrn_radiation_wavelength 1.54184
_diffrn_reflns_av_R_equivalents 0.1341
_diffrn_reflns_av_unetI/netI 0.0918
_diffrn_reflns_Laue_measured_fraction_full 1.000
_diffrn_reflns_Laue_measured_fraction_max 1.000
_diffrn_reflns_limit_h_max 11
_diffrn_reflns_limit_h_min -16
_diffrn_reflns_limit_k_max 30
_diffrn_reflns_limit_k_min -30
_diffrn_reflns_limit_l_max 29
_diffrn_reflns_limit_l_min -29
_diffrn_reflns_number 103015
_diffrn_reflns_point_group_measured_fraction_full 0.996
_diffrn_reflns_point_group_measured_fraction_max 0.996
_diffrn_reflns_theta_full 67.684
_diffrn_reflns_theta_max 68.251
_diffrn_reflns_theta_min 3.496
_diffrn_source 'micro-focus sealed X-ray tube'
_diffrn_source_type 'PhotonJet (Cu) X-ray Source'
_exptl_absorpt_coefficient_mu 1.678
_exptl_absorpt_correction_T_max 1.00000
_exptl_absorpt_correction_T_min 0.66085
_exptl_absorpt_correction_type multi-scan
_exptl_absorpt_process_details
;
CrysAlisPro 1.171.41.121a (Rigaku Oxford Diffraction, 2021)
Empirical absorption correction using spherical harmonics,
implemented in SCALE3 ABSPACK scaling algorithm.
;
_exptl_crystal_colour Maroon
_exptl_crystal_colour_primary red
_exptl_crystal_density_diffrn 1.269
_exptl_crystal_description Plate
_exptl_crystal_F_000 3420
_exptl_crystal_recrystallization_method 'Re-crystallisation from solvent: MeCN / H2O'
_exptl_crystal_size_max 0.13
_exptl_crystal_size_mid 0.125
_exptl_crystal_size_min 0.01
_refine_diff_density_max 0.647
_refine_diff_density_min -0.620
_refine_diff_density_rms 0.119
_refine_ls_abs_structure_details
;
 Flack x determined using 7435 quotients [(I+)-(I-)]/[(I+)+(I-)]
 (Parsons, Flack and Wagner, Acta Cryst. B69 (2013) 249-259).
;
_refine_ls_abs_structure_Flack 0.21(2)
_refine_ls_extinction_coef 0.0032(3)
_refine_ls_extinction_expression Fc^*^=kFc[1+0.001xFc^2^\l^3^/sin(2\q)]^-1/4^
_refine_ls_extinction_method 'SHELXL-2017/1 (Sheldrick 2017)'
_refine_ls_goodness_of_fit_ref 1.256
_refine_ls_hydrogen_treatment constr
_refine_ls_matrix_type full
_refine_ls_number_parameters 1982
_refine_ls_number_reflns 31872
_refine_ls_number_restraints 2600
_refine_ls_restrained_S_all 1.255
_refine_ls_R_factor_all 0.1463
_refine_ls_R_factor_gt 0.1291
_refine_ls_shift/su_max 0.009
_refine_ls_shift/su_mean 0.000
_refine_ls_structure_factor_coef Fsqd
_refine_ls_weighting_details 'w=1/[\s^2^(Fo^2^)+(0.2000P)^2^] where P=(Fo^2^+2Fc^2^)/3'
_refine_ls_weighting_scheme calc
_refine_ls_wR_factor_gt 0.3292
_refine_ls_wR_factor_ref 0.3460
_reflns_Friedel_coverage 0.945
_reflns_Friedel_fraction_full 0.993
_reflns_Friedel_fraction_max 0.992
_reflns_number_gt 22932
_reflns_number_total 31872
_reflns_threshold_expression 'I > 2\s(I)'
_cod_data_source_file d2nj03732g2.cif
_cod_data_source_block MR572S
_cod_depositor_comments
;
The following automatic conversions were performed:

data item '_chemical_melting_point' value 'NA' was changed to '?' --
the value is undefined or not given.

Automatic conversion script
Id: cif_fix_values 7556 2019-12-06 15:28:31Z antanas 

 Adding full bibliography for 7062048--7062052.cif.
;
_cod_database_code 7062052
_shelx_shelxl_version_number 2017/1
_chemical_oxdiff_formula C71H12$N6O6P4F24
_shelx_space_group_comment
;
The symmetry employed for this shelxl refinement is uniquely defined
by the following loop, which should always be used as a source of
symmetry information in preference to the above space-group names.
They are only intended as comments.
;
_shelx_estimated_absorpt_t_max 0.983
_shelx_estimated_absorpt_t_min 0.811
_diffrn_oxdiff_digest_frames
;
01bcb40ea145faa98cb380e7e08a5aea0203846f9c9
;
_reflns_odcompleteness_completeness 99.96
_reflns_odcompleteness_iscentric 1
_reflns_odcompleteness_theta 68.13
_olex2_refinement_description
;
1. Fixed Uiso
 At 1.2 times of:
  All C(H) groups, All C(H,H) groups, All N(H) groups
2. Restrained distances
 F37-F41 \\sim F37-F39 \\sim F37-F40 \\sim F37-F42 \\sim F41-F40 \\sim F41-F42
\\sim F41-F38 \\sim F39-F40
 \\sim F39-F42 \\sim F39-F38 \\sim F42-F38
 with sigma of 0.02
 P7-F37 \\sim P7-F41 \\sim P7-F39 \\sim P7-F40 \\sim P7-F42 \\sim P7-F38
 with sigma of 0.01
 F26-F28 \\sim F26-F29 \\sim F26-F30 \\sim F26-F27 \\sim F25-F28 \\sim F25-F29
\\sim F25-F30 \\sim F25-F27
 \\sim F28-F29 \\sim F28-F27 \\sim F29-F30 \\sim F30-F27
 with sigma of 0.02
 P5-F26 \\sim P5-F25 \\sim P5-F28 \\sim P5-F29 \\sim P5-F30 \\sim P5-F27
 with sigma of 0.01
 F36-F32 \\sim F36-F35 \\sim F36-F31 \\sim F36-F33 \\sim F34-F32 \\sim F34-F35
\\sim F34-F31 \\sim F34-F33
 \\sim F32-F35 \\sim F32-F33 \\sim F35-F31
 with sigma of 0.02
 P6-F36 \\sim P6-F34 \\sim P6-F32 \\sim P6-F35 \\sim P6-F31 \\sim P6-F33
 with sigma of 0.01
 N6A-C45A \\sim N5A-C44A \\sim N6-C46 \\sim N6-C45 \\sim N5-C44 \\sim N5-C48
\\sim N5-C43 \\sim N6-C40 ~
 N5A-C48A \\sim N5A-C43A \\sim N6A-C40A \\sim N6A-C46A
 with sigma of 0.01
 C38-C37 \\sim C39-C38 \\sim C40-C39 \\sim C41-C40 \\sim C42-C41 \\sim C42-C37
 with sigma of 0.01
 O2A-C55A \\sim O3A-C56A \\sim O2A-C54A \\sim O1A-C53A \\sim O6A-C37A \\sim
O6A-C70A \\sim O5A-C69A ~
 O5A-C68A \\sim O1-C51 \\sim O1-C53 \\sim O2-C54 \\sim O2-C55 \\sim O3-C56
\\sim O3-C57 \\sim O4-C62 \\sim O4-
 C67 \\sim O5-C68 \\sim O5-C69 \\sim O6-C70 \\sim O6-C37
 with sigma of 0.01
 C70A-C69A \\sim C68A-C67A \\sim C56A-C55A \\sim C54A-C53A \\sim C56-C55 \\sim
C68-C67 \\sim C70-C69 ~
 C54-C53
 with sigma of 0.01
 C6A-C5A \\sim C5A-C4A \\sim C4A-C3A \\sim C3A-C2A \\sim C11A-C10A \\sim
C7A-C11A \\sim C8A-C7A \\sim C9A-
 C8A \\sim C24A-C23A \\sim C23A-C22A \\sim C22A-C21A \\sim C21A-C20A \\sim
C29A-C28A \\sim C29A-C25A ~
 C26A-C25A \\sim C27A-C26A \\sim C50A-C49A \\sim C49A-C48A \\sim C48A-C47A
\\sim C52A-C47A \\sim C52A-
 C51A \\sim C51A-C50A
 with sigma of 0.01
3. Rigid body (RIGU) restrains
 All non-hydrogen atoms
 with sigma for 1-2 distances of 0.004 and sigma for 1-3 distances of 0.004
4.a Ternary CH refined with riding coordinates:
 N6(H6), N5A(H5A)
4.b Secondary CH2 refined with riding coordinates:
 C1(H1A,H1B), C12(H12A,H12B), C19(H19A,H19B), C30(H30A,H30B), C43(H43A,H43B),
 C44(H44A,H44B), C45(H45A,H45B), C46(H46A,H46B), C53(H53A,H53B), C54(H54A,H54B),
  C55(H55A,H55B), C56(H56A,H56B), C67(H67A,H67B), C68(H68A,H68B), C69(H69A,
 H69B), C70(H70A,H70B), C1A(H1AA,H1AB), C12A(H12C,H12D), C19A(H19C,H19D),
 C30A(H30C,H30D), C43A(H43C,H43D), C44A(H44C,H44D), C45A(H45C,H45D), C46A(H46C,
 H46D), C53A(H53C,H53D), C54A(H54C,H54D), C55A(H55C,H55D), C56A(H56C,H56D),
 C67A(H67C,H67D), C68A(H68C,H68D), C69A(H69C,H69D), C70A(H70C,H70D)
4.c Aromatic/amide H refined with riding coordinates:
 C2(H2), C3(H3), C5(H5), C6(H6A), C8(H8), C9(H9), C10(H10), C11(H11), C14(H14),
  C15(H15), C17(H17), C18(H18), C20(H20), C21(H21), C23(H23), C24(H24),
 C26(H26), C27(H27), C28(H28), C29(H29), C32(H32), C33(H33), C35(H35), C36(H36),
  C38(H38), C41(H41), C42(H42), C49(H49), C50(H50), C52(H52), C58(H58),
 C59(H59), C60(H60), C63(H63), C64(H64), C65(H65), C2A(H2A), C3A(H3A),
 C5A(H5AA), C6A(H6AA), C8A(H8A), C9A(H9A), C10A(H10A), C11A(H11A), C14A(H14A),
 C15A(H15A), C17A(H17A), C18A(H18A), C20A(H20A), C21A(H21A), C23A(H23A),
 C24A(H24A), C26A(H26A), C27A(H27A), C28A(H28A), C29A(H29A), C32A(H32A),
 C33A(H33A), C35A(H35A), C36A(H36A), C38A(H38A), C41A(H41A), C42A(H42A),
 C49A(H49A), C50A(H50A), C52A(H52A), C58A(H58A), C59A(H59A), C60A(H60A),
 C63A(H63A), C64A(H64A), C65A(H65A)
;
_olex2_date_sample_data_collection 2021-12-07
_olex2_date_sample_submission 2021-12-06
_olex2_diffrn_ambient_temperature_device 'Oxford Cryosystems'
_olex2_exptl_crystal_mounting_method 'The crystal was mounted on a MITIGEN holder with Paratone oil'
_olex2_submission_original_sample_id MR572S
_olex2_submission_special_instructions 'No special instructions were received'
_oxdiff_exptl_absorpt_empirical_details
;
Empirical correction (ABSPACK) includes:
- Absorption correction using spherical harmonics
- Frame scaling
;
_oxdiff_exptl_absorpt_empirical_full_max 2.180
_oxdiff_exptl_absorpt_empirical_full_min 0.545

loop_
_space_group_symop_operation_xyz
'x, y, z'
'-x, y+1/2, -z'

loop_
_atom_site_label
_atom_site_type_symbol
_atom_site_fract_x
_atom_site_fract_y
_atom_site_fract_z
_atom_site_U_iso_or_equiv
_atom_site_adp_type
_atom_site_occupancy
_atom_site_site_symmetry_order
_atom_site_calc_flag
_atom_site_refinement_flags_posn
_atom_site_refinement_flags_adp
_atom_site_refinement_flags_occupancy
_atom_site_disorder_assembly
_atom_site_disorder_group
N1 N 1.0943(6) 0.5134(4) 0.5190(5) 0.079(2) Uani 1 1 d . U . . .
N2 N 0.6221(7) 0.5672(3) 0.5589(3) 0.0629(19) Uani 1 1 d . U . . .
N3 N 0.4986(7) 0.3402(6) 0.4623(4) 0.085(3) Uani 1 1 d . U . . .
N4 N 0.9785(6) 0.2860(4) 0.4239(5) 0.077(2) Uani 1 1 d . U . . .
C1 C 1.1891(7) 0.4897(5) 0.5031(9) 0.103(5) Uani 1 1 d . U . . .
H1A H 1.214250 0.510614 0.473219 0.124 Uiso 1 1 calc R . . . .
H1B H 1.234132 0.492391 0.534262 0.124 Uiso 1 1 calc R . . . .
C2 C 1.0472(9) 0.5420(6) 0.4820(7) 0.086(3) Uani 1 1 d . U . . .
H2 H 1.076237 0.554060 0.450423 0.103 Uiso 1 1 calc R . . . .
C3 C 0.9531(9) 0.5535(4) 0.4918(6) 0.080(3) Uani 1 1 d . U . . .
H3 H 0.917361 0.571085 0.464252 0.096 Uiso 1 1 calc R . . . .
C4 C 0.9121(6) 0.5419(4) 0.5357(5) 0.064(2) Uani 1 1 d . U . . .
C5 C 0.9647(8) 0.5164(5) 0.5754(5) 0.073(3) Uani 1 1 d . U . . .
H5 H 0.936631 0.509519 0.608884 0.087 Uiso 1 1 calc R . . . .
C6 C 1.0549(11) 0.5007(5) 0.5689(6) 0.088(3) Uani 1 1 d . U . . .
H6A H 1.089363 0.482354 0.596393 0.106 Uiso 1 1 calc R . . . .
C7 C 0.8134(8) 0.5556(5) 0.5437(4) 0.067(3) Uani 1 1 d . U . . .
C8 C 0.7488(7) 0.5725(3) 0.5008(4) 0.056(2) Uani 1 1 d . U . . .
H8 H 0.771937 0.582730 0.466873 0.068 Uiso 1 1 calc R . . . .
C9 C 0.6584(8) 0.5737(5) 0.5087(5) 0.068(2) Uani 1 1 d . U . . .
H9 H 0.616462 0.579193 0.478589 0.081 Uiso 1 1 calc R . . . .
C10 C 0.6739(7) 0.5542(5) 0.6021(4) 0.066(2) Uani 1 1 d . U . . .
H10 H 0.646935 0.548190 0.636094 0.079 Uiso 1 1 calc R . . . .
C11 C 0.7723(6) 0.5498(3) 0.5951(4) 0.0501(18) Uani 1 1 d . U . . .
H11 H 0.812127 0.542800 0.625712 0.060 Uiso 1 1 calc R . . . .
C12 C 0.5086(7) 0.5677(5) 0.5657(6) 0.076(3) Uani 1 1 d . U . . .
H12A H 0.494386 0.568326 0.604562 0.091 Uiso 1 1 calc R . . . .
H12B H 0.481398 0.599553 0.548652 0.091 Uiso 1 1 calc R . . . .
C13 C 0.4644(7) 0.5185(5) 0.5389(5) 0.071(2) Uani 1 1 d . U . . .
C14 C 0.4434(7) 0.5148(4) 0.4881(5) 0.066(2) Uani 1 1 d . U . . .
H14 H 0.443720 0.544753 0.465430 0.079 Uiso 1 1 calc R . . . .
C15 C 0.4193(7) 0.4634(4) 0.4665(4) 0.061(2) Uani 1 1 d . U . . .
H15 H 0.400949 0.459103 0.429570 0.073 Uiso 1 1 calc R . . . .
C16 C 0.4238(11) 0.4216(5) 0.5005(5) 0.081(3) Uani 1 1 d . U . . .
C17 C 0.4446(8) 0.4280(4) 0.5558(5) 0.071(2) Uani 1 1 d . U . . .
H17 H 0.446809 0.398112 0.578511 0.085 Uiso 1 1 calc R . . . .
C18 C 0.4627(9) 0.4794(6) 0.5792(7) 0.094(4) Uani 1 1 d . U . . .
H18 H 0.472288 0.485818 0.616689 0.113 Uiso 1 1 calc R . . . .
C19 C 0.4043(8) 0.3668(4) 0.4783(5) 0.072(3) Uani 1 1 d . U . . .
H19A H 0.361152 0.369080 0.446189 0.086 Uiso 1 1 calc R . . . .
H19B H 0.373670 0.345355 0.505924 0.086 Uiso 1 1 calc R . . . .
C20 C 0.5431(8) 0.3561(5) 0.4197(6) 0.077(3) Uani 1 1 d . U . . .
H20 H 0.509833 0.378439 0.395116 0.092 Uiso 1 1 calc R . . . .
C21 C 0.6306(8) 0.3435(4) 0.4080(5) 0.066(2) Uani 1 1 d . U . . .
H21 H 0.660364 0.357174 0.377310 0.079 Uiso 1 1 calc R . . . .
C22 C 0.6752(9) 0.3094(6) 0.4434(5) 0.078(3) Uani 1 1 d . U . . .
C23 C 0.6369(9) 0.2924(7) 0.4909(6) 0.095(4) Uani 1 1 d . U . . .
H23 H 0.670135 0.270116 0.515587 0.114 Uiso 1 1 calc R . . . .
C24 C 0.5417(8) 0.3110(5) 0.5006(6) 0.076(3) Uani 1 1 d . U . . .
H24 H 0.511417 0.302530 0.533054 0.091 Uiso 1 1 calc R . . . .
C25 C 0.7792(8) 0.2971(5) 0.4353(4) 0.068(2) Uani 1 1 d . U . . .
C26 C 0.8278(8) 0.3004(6) 0.3826(5) 0.077(3) Uani 1 1 d . U . . .
H26 H 0.789360 0.306234 0.351095 0.092 Uiso 1 1 calc R . . . .
C27 C 0.9189(8) 0.2959(6) 0.3759(8) 0.094(4) Uani 1 1 d . U . . .
H27 H 0.944611 0.298981 0.341160 0.113 Uiso 1 1 calc R . . . .
C28 C 0.9400(8) 0.2874(4) 0.4695(6) 0.077(3) Uani 1 1 d . U . . .
H28 H 0.980308 0.284251 0.500631 0.092 Uiso 1 1 calc R . . . .
C29 C 0.8426(9) 0.2931(6) 0.4782(6) 0.083(3) Uani 1 1 d . U . . .
H29 H 0.821058 0.294227 0.513973 0.100 Uiso 1 1 calc R . . . .
C30 C 1.0838(8) 0.2846(7) 0.4179(8) 0.105(5) Uani 1 1 d . U . . .
H30A H 1.098950 0.279414 0.379527 0.127 Uiso 1 1 calc R . . . .
H30B H 1.111744 0.255434 0.439321 0.127 Uiso 1 1 calc R . . . .
C31 C 1.1232(6) 0.3385(4) 0.4389(6) 0.076(3) Uani 1 1 d . U . . .
C32 C 1.1245(12) 0.3822(8) 0.4045(7) 0.105(4) Uani 1 1 d . U . . .
H32 H 1.104870 0.380186 0.367503 0.126 Uiso 1 1 calc R . . . .
C33 C 1.1574(6) 0.4301(5) 0.4286(7) 0.085(3) Uani 1 1 d . U . . .
H33 H 1.162883 0.460115 0.406288 0.103 Uiso 1 1 calc R . . . .
C34 C 1.1829(6) 0.4349(4) 0.4861(7) 0.079(3) Uani 1 1 d . U . . .
C35 C 1.1727(8) 0.3891(5) 0.5195(7) 0.090(4) Uani 1 1 d . U . . .
H35 H 1.181273 0.391938 0.557599 0.107 Uiso 1 1 calc R . . . .
C36 C 1.1498(8) 0.3398(5) 0.4960(7) 0.090(3) Uani 1 1 d . U . . .
H36 H 1.151885 0.308689 0.517008 0.108 Uiso 1 1 calc R . . . .
O1 O 0.6153(7) 0.3246(2) 0.2814(4) 0.082(2) Uani 1 1 d D U . . .
O2 O 0.6273(9) 0.4341(3) 0.3069(4) 0.110(4) Uani 1 1 d D U . . .
O3 O 0.6495(5) 0.4759(4) 0.4197(3) 0.088(2) Uani 1 1 d D U . . .
O4 O 0.9413(6) 0.3753(4) 0.5733(4) 0.098(3) Uani 1 1 d D U . . .
O5 O 1.0359(14) 0.2741(6) 0.5845(5) 0.165(7) Uani 1 1 d D U . . .
O6 O 0.9793(8) 0.1782(5) 0.5239(3) 0.113(4) Uani 1 1 d D U . . .
N5 N 0.8063(5) 0.1305(3) 0.2961(4) 0.069(2) Uani 1 1 d D U . . .
N6 N 0.6860(5) 0.1071(3) 0.3827(4) 0.072(2) Uani 1 1 d D U . . .
H6 H 0.644866 0.090178 0.409504 0.086 Uiso 1 1 calc R . . . .
C37 C 0.9022(6) 0.1609(4) 0.4889(4) 0.070(2) Uani 1 1 d D U . . .
C38 C 0.9258(8) 0.1565(4) 0.4348(4) 0.075(3) Uani 1 1 d D U . . .
H38 H 0.985889 0.166571 0.423053 0.091 Uiso 1 1 calc R . . . .
C39 C 0.8564(5) 0.1363(4) 0.3986(5) 0.067(2) Uani 1 1 d D U . . .
C40 C 0.7643(6) 0.1299(4) 0.4167(4) 0.070(2) Uani 1 1 d D U . . .
C41 C 0.7437(8) 0.1385(4) 0.4717(4) 0.069(2) Uani 1 1 d D U . . .
H41 H 0.681365 0.132913 0.482798 0.083 Uiso 1 1 calc R . . . .
C42 C 0.8128(7) 0.1550(5) 0.5106(5) 0.080(3) Uani 1 1 d D U . . .
H42 H 0.800064 0.161518 0.547404 0.096 Uiso 1 1 calc R . . . .
C43 C 0.8805(8) 0.1280(6) 0.3391(5) 0.080(3) Uani 1 1 d D U . . .
H43A H 0.928574 0.154416 0.330298 0.096 Uiso 1 1 calc R . . . .
H43B H 0.910829 0.093286 0.336539 0.096 Uiso 1 1 calc R . . . .
C44 C 0.7557(11) 0.0793(5) 0.2929(6) 0.086(3) Uani 1 1 d D U . . .
H44A H 0.800408 0.051761 0.282416 0.104 Uiso 1 1 calc R . . . .
H44B H 0.705783 0.081482 0.264246 0.104 Uiso 1 1 calc R . . . .
C45 C 0.7113(8) 0.0631(4) 0.3459(5) 0.072(3) Uani 1 1 d D U . . .
H45A H 0.653737 0.042738 0.337085 0.086 Uiso 1 1 calc R . . . .
H45B H 0.755552 0.039611 0.365837 0.086 Uiso 1 1 calc R . . . .
C46 C 0.6248(6) 0.1473(5) 0.3568(5) 0.073(3) Uani 1 1 d D U . . .
H46A H 0.595114 0.167201 0.385924 0.088 Uiso 1 1 calc R . . . .
H46B H 0.573796 0.128726 0.336500 0.088 Uiso 1 1 calc R . . . .
C47 C 0.6703(8) 0.1903(5) 0.3153(6) 0.077(3) Uani 1 1 d . U . . .
C48 C 0.7561(9) 0.1813(4) 0.2906(6) 0.081(3) Uani 1 1 d D U . . .
C49 C 0.7958(10) 0.2190(6) 0.2615(4) 0.076(3) Uani 1 1 d . U . . .
H49 H 0.853161 0.212588 0.244195 0.091 Uiso 1 1 calc R . . . .
C50 C 0.7490(9) 0.2709(4) 0.2566(7) 0.092(4) Uani 1 1 d . U . . .
H50 H 0.776060 0.299801 0.238774 0.110 Uiso 1 1 calc R . . . .
C51 C 0.6567(7) 0.2736(3) 0.2820(5) 0.066(2) Uani 1 1 d D U . . .
C52 C 0.6137(12) 0.2369(5) 0.3151(6) 0.086(3) Uani 1 1 d . U . . .
H52 H 0.557532 0.241940 0.333976 0.103 Uiso 1 1 calc R . . . .
C53 C 0.6397(8) 0.3662(4) 0.2447(5) 0.072(3) Uani 1 1 d D U . . .
H53A H 0.708054 0.372972 0.247871 0.087 Uiso 1 1 calc R . . . .
H53B H 0.624177 0.355334 0.207085 0.087 Uiso 1 1 calc R . . . .
C54 C 0.5891(11) 0.4135(3) 0.2569(5) 0.090(4) Uani 1 1 d D U . . .
H54A H 0.595822 0.439378 0.227593 0.108 Uiso 1 1 calc R . . . .
H54B H 0.521465 0.405626 0.260238 0.108 Uiso 1 1 calc R . . . .
C55 C 0.5729(9) 0.4769(5) 0.3294(6) 0.091(4) Uani 1 1 d D U . . .
H55A H 0.516632 0.463188 0.346964 0.109 Uiso 1 1 calc R . . . .
H55B H 0.552599 0.501775 0.300662 0.109 Uiso 1 1 calc R . . . .
C56 C 0.6364(13) 0.5026(5) 0.3691(5) 0.100(5) Uani 1 1 d D U . . .
H56A H 0.698515 0.506775 0.352877 0.120 Uiso 1 1 calc R . . . .
H56B H 0.611846 0.538070 0.376210 0.120 Uiso 1 1 calc R . . . .
C57 C 0.7405(6) 0.4541(4) 0.4301(6) 0.070(2) Uani 1 1 d D U . . .
C58 C 0.8065(9) 0.4551(5) 0.3982(6) 0.082(3) Uani 1 1 d . U . . .
H58 H 0.796712 0.468552 0.362694 0.099 Uiso 1 1 calc R . . . .
C59 C 0.8989(8) 0.4353(5) 0.4159(6) 0.080(3) Uani 1 1 d . U . . .
H59 H 0.947013 0.434614 0.390355 0.096 Uiso 1 1 calc R . . . .
C60 C 0.9201(8) 0.4177(5) 0.4675(5) 0.070(3) Uani 1 1 d . U . . .
H60 H 0.981456 0.405950 0.477546 0.085 Uiso 1 1 calc R . . . .
C61 C 0.8469(6) 0.4179(4) 0.5049(5) 0.062(2) Uani 1 1 d . U . . .
C62 C 0.8556(7) 0.4008(5) 0.5571(5) 0.073(3) Uani 1 1 d D U . . .
C63 C 0.7816(12) 0.3980(8) 0.5948(7) 0.108(6) Uani 1 1 d . U . . .
H63 H 0.790597 0.385055 0.630514 0.130 Uiso 1 1 calc R . . . .
C64 C 0.6947(9) 0.4160(7) 0.5739(6) 0.097(5) Uani 1 1 d . U . . .
H64 H 0.643249 0.411874 0.596910 0.117 Uiso 1 1 calc R . . . .
C65 C 0.6738(9) 0.4391(5) 0.5240(6) 0.082(3) Uani 1 1 d . U . . .
H65 H 0.615608 0.455375 0.514499 0.099 Uiso 1 1 calc R . . . .
C66 C 0.7518(7) 0.4352(4) 0.4886(5) 0.063(2) Uani 1 1 d . U . . .
C67 C 0.9517(14) 0.3484(8) 0.6242(6) 0.151(8) Uani 1 1 d D U . . .
H67A H 0.892940 0.329111 0.631007 0.181 Uiso 1 1 calc R . . . .
H67B H 0.960976 0.374547 0.653389 0.181 Uiso 1 1 calc R . . . .
C68 C 1.030(2) 0.3117(10) 0.6266(7) 0.183(13) Uani 1 1 d D U . . .
H68A H 1.088568 0.332310 0.627657 0.220 Uiso 1 1 calc R . . . .
H68B H 1.027313 0.292451 0.661156 0.220 Uiso 1 1 calc R . . . .
C69 C 1.028(2) 0.2225(8) 0.6069(11) 0.181(12) Uani 1 1 d D U . . .
H69A H 1.008654 0.226270 0.644740 0.218 Uiso 1 1 calc R . . . .
H69B H 1.091125 0.206475 0.608027 0.218 Uiso 1 1 calc R . . . .
C70 C 0.9639(12) 0.1862(8) 0.5802(4) 0.116(6) Uani 1 1 d D U . . .
H70A H 0.969055 0.151955 0.598847 0.139 Uiso 1 1 calc R . . . .
H70B H 0.899001 0.199036 0.584121 0.139 Uiso 1 1 calc R . . . .
N1A N 1.1158(9) 0.5262(8) -0.0289(6) 0.117(5) Uani 1 1 d . U . . .
N2A N 0.6484(8) 0.4615(5) -0.0593(5) 0.086(3) Uani 1 1 d . U . . .
N3A N 0.5330(8) 0.6790(5) 0.0491(5) 0.087(3) Uani 1 1 d . U . . .
N4A N 1.0066(6) 0.7460(4) 0.0691(4) 0.066(2) Uani 1 1 d . U . . .
C1A C 1.2162(9) 0.5472(9) -0.0153(9) 0.127(6) Uani 1 1 d . U . . .
H1AA H 1.255402 0.544494 -0.047388 0.153 Uiso 1 1 calc R . . . .
H1AB H 1.246043 0.526239 0.014197 0.153 Uiso 1 1 calc R . . . .
C2A C 1.0785(7) 0.5034(7) 0.0063(9) 0.109(5) Uani 1 1 d D U . . .
H2A H 1.112456 0.498789 0.039585 0.130 Uiso 1 1 calc R . . . .
C3A C 0.9873(7) 0.4828(4) 0.0015(5) 0.090(3) Uani 1 1 d D U . . .
H3A H 0.963027 0.460551 0.028345 0.108 Uiso 1 1 calc R . . . .
C4A C 0.9333(8) 0.4966(5) -0.0453(4) 0.083(3) Uani 1 1 d D U . . .
C5A C 0.9856(8) 0.5201(6) -0.0871(6) 0.099(4) Uani 1 1 d D U . . .
H5AA H 0.956143 0.527100 -0.121321 0.119 Uiso 1 1 calc R . . . .
C6A C 1.0800(10) 0.5328(10) -0.0777(10) 0.140(7) Uani 1 1 d D U . . .
H6AA H 1.117090 0.545701 -0.105837 0.168 Uiso 1 1 calc R . . . .
C7A C 0.8345(7) 0.4783(5) -0.0509(5) 0.085(3) Uani 1 1 d D U . . .
C8A C 0.7881(6) 0.4594(3) -0.0052(6) 0.085(3) Uani 1 1 d D U . . .
H8A H 0.821640 0.454395 0.028211 0.102 Uiso 1 1 calc R . . . .
C9A C 0.6906(7) 0.4480(6) -0.0101(6) 0.084(3) Uani 1 1 d D U . . .
H9A H 0.656951 0.432448 0.018180 0.101 Uiso 1 1 calc R . . . .
C10A C 0.6840(6) 0.4796(8) -0.1038(7) 0.104(5) Uani 1 1 d D U . . .
H10A H 0.647188 0.488422 -0.135150 0.125 Uiso 1 1 calc R . . . .
C11A C 0.7828(6) 0.4845(5) -0.1001(5) 0.087(3) Uani 1 1 d D U . . .
H11A H 0.815528 0.492171 -0.131888 0.105 Uiso 1 1 calc R . . . .
C12A C 0.5366(9) 0.4588(7) -0.0589(4) 0.080(3) Uani 1 1 d . U . . .
H12C H 0.511591 0.455130 -0.096535 0.096 Uiso 1 1 calc R . . . .
H12D H 0.517777 0.427269 -0.038706 0.096 Uiso 1 1 calc R . . . .
C13A C 0.4926(6) 0.5071(5) -0.0335(6) 0.076(3) Uani 1 1 d . U . . .
C14A C 0.4860(7) 0.5072(4) 0.0184(6) 0.071(3) Uani 1 1 d . U . . .
H14A H 0.498627 0.476856 0.039534 0.085 Uiso 1 1 calc R . . . .
C15A C 0.4582(7) 0.5566(4) 0.0426(6) 0.068(3) Uani 1 1 d . U . . .
H15A H 0.445288 0.557523 0.079886 0.081 Uiso 1 1 calc R . . . .
C16A C 0.4495(8) 0.6044(4) 0.0113(6) 0.075(3) Uani 1 1 d . U . . .
C17A C 0.4505(6) 0.5955(6) -0.0405(6) 0.081(3) Uani 1 1 d . U . . .
H17A H 0.426792 0.622334 -0.063630 0.097 Uiso 1 1 calc R . . . .
C18A C 0.4869(10) 0.5449(6) -0.0679(7) 0.096(4) Uani 1 1 d . U . . .
H18A H 0.502573 0.542286 -0.104749 0.116 Uiso 1 1 calc R . . . .
C19A C 0.4331(6) 0.6536(4) 0.0380(6) 0.070(3) Uani 1 1 d . U . . .
H19C H 0.401210 0.647769 0.072326 0.084 Uiso 1 1 calc R . . . .
H19D H 0.393416 0.676689 0.014670 0.084 Uiso 1 1 calc R . . . .
C20A C 0.5849(9) 0.6649(5) 0.0928(7) 0.091(3) Uani 1 1 d D U . . .
H20A H 0.558726 0.643478 0.119719 0.110 Uiso 1 1 calc R . . . .
C21A C 0.6786(8) 0.6823(4) 0.0986(5) 0.078(3) Uani 1 1 d D U . . .
H21A H 0.718586 0.668248 0.126432 0.093 Uiso 1 1 calc R . . . .
C22A C 0.7131(7) 0.7201(4) 0.0633(5) 0.073(3) Uani 1 1 d D U . . .
C23A C 0.6512(7) 0.7359(6) 0.0205(5) 0.093(4) Uani 1 1 d D U . . .
H23A H 0.674171 0.759890 -0.005195 0.111 Uiso 1 1 calc R . . . .
C24A C 0.5582(7) 0.7185(5) 0.0136(6) 0.084(3) Uani 1 1 d D U . . .
H24A H 0.515895 0.732581 -0.013063 0.101 Uiso 1 1 calc R . . . .
C25A C 0.8129(7) 0.7319(4) 0.0670(3) 0.062(2) Uani 1 1 d D U . . .
C26A C 0.8653(8) 0.7376(6) 0.1166(4) 0.088(4) Uani 1 1 d D U . . .
H26A H 0.835501 0.734891 0.150164 0.106 Uiso 1 1 calc R . . . .
C27A C 0.9640(9) 0.7474(8) 0.1146(5) 0.100(5) Uani 1 1 d D U . . .
H27A H 0.998832 0.755144 0.147019 0.120 Uiso 1 1 calc R . . . .
C28A C 0.9579(6) 0.7494(5) 0.0192(4) 0.066(2) Uani 1 1 d D U . . .
H28A H 0.989639 0.756950 -0.012899 0.079 Uiso 1 1 calc R . . . .
C29A C 0.8594(6) 0.7411(4) 0.0184(4) 0.065(2) Uani 1 1 d D U . . .
H29A H 0.824538 0.741673 -0.015009 0.078 Uiso 1 1 calc R . . . .
C30A C 1.1117(6) 0.7547(4) 0.0696(8) 0.098(5) Uani 1 1 d . U . . .
H30C H 1.126864 0.786144 0.048203 0.117 Uiso 1 1 calc R . . . .
H30D H 1.136573 0.759749 0.107069 0.117 Uiso 1 1 calc R . . . .
C31A C 1.1531(7) 0.7069(6) 0.0453(6) 0.083(3) Uani 1 1 d . U . . .
C32A C 1.1712(10) 0.6603(6) 0.0776(8) 0.103(4) Uani 1 1 d . U . . .
H32A H 1.160563 0.663153 0.115107 0.123 Uiso 1 1 calc R . . . .
C33A C 1.2013(9) 0.6137(5) 0.0604(8) 0.097(4) Uani 1 1 d . U . . .
H33A H 1.217447 0.586448 0.085106 0.117 Uiso 1 1 calc R . . . .
C34A C 1.2083(10) 0.6063(10) 0.0027(10) 0.123(5) Uani 1 1 d . U . . .
C35A C 1.1910(11) 0.6506(11) -0.0301(8) 0.120(5) Uani 1 1 d . U . . .
H35A H 1.198481 0.647814 -0.067934 0.144 Uiso 1 1 calc R . . . .
C36A C 1.1655(6) 0.6946(8) -0.0102(7) 0.101(4) Uani 1 1 d . U . . .
H36A H 1.153357 0.722062 -0.035265 0.122 Uiso 1 1 calc R . . . .
O1A O 0.6539(6) 0.7017(3) 0.2215(4) 0.090(3) Uani 1 1 d D U . . .
O2A O 0.681(2) 0.5936(5) 0.1948(5) 0.236(14) Uani 1 1 d D U . . .
O3A O 0.7061(7) 0.5518(4) 0.0846(3) 0.085(2) Uani 1 1 d D U . . .
O4A O 0.9471(6) 0.6626(4) -0.0739(4) 0.094(3) Uani 1 1 d . U . . .
O5A O 1.0146(11) 0.7703(4) -0.0994(5) 0.119(4) Uani 1 1 d D U . . .
O6A O 0.9777(7) 0.8568(6) -0.0234(4) 0.112(4) Uani 1 1 d D U . . .
N5A N 0.8189(6) 0.9036(3) 0.1973(4) 0.068(2) Uani 1 1 d D U . . .
H5A H 0.859266 0.904801 0.231055 0.082 Uiso 1 1 calc R . . . .
N6A N 0.6799(6) 0.9185(3) 0.1123(4) 0.080(2) Uani 1 1 d D U . . .
C37A C 0.8972(6) 0.8704(4) 0.0072(4) 0.062(2) Uani 1 1 d D U . . .
C38A C 0.9249(9) 0.8771(5) 0.0612(4) 0.072(3) Uani 1 1 d . U . . .
H38A H 0.988029 0.872213 0.073685 0.086 Uiso 1 1 calc R . . . .
C39A C 0.8524(8) 0.8917(5) 0.0968(5) 0.071(3) Uani 1 1 d . U . . .
C40A C 0.7611(7) 0.8982(4) 0.0831(5) 0.073(2) Uani 1 1 d D U . . .
C41A C 0.7338(9) 0.8860(7) 0.0294(7) 0.094(4) Uani 1 1 d . U . . .
H41A H 0.668824 0.888322 0.019792 0.112 Uiso 1 1 calc R . . . .
C42A C 0.7964(10) 0.8704(6) -0.0121(7) 0.096(4) Uani 1 1 d . U . . .
H42A H 0.776070 0.861234 -0.047775 0.115 Uiso 1 1 calc R . . . .
C43A C 0.8888(9) 0.9076(5) 0.1549(4) 0.077(3) Uani 1 1 d D U . . .
H43C H 0.943111 0.885147 0.165177 0.093 Uiso 1 1 calc R . . . .
H43D H 0.911615 0.944227 0.153757 0.093 Uiso 1 1 calc R . . . .
C44A C 0.7516(10) 0.9466(5) 0.2061(6) 0.090(3) Uani 1 1 d D U . . .
H44C H 0.784347 0.977013 0.222930 0.108 Uiso 1 1 calc R . . . .
H44D H 0.701851 0.934965 0.230264 0.108 Uiso 1 1 calc R . . . .
C45A C 0.7057(10) 0.9629(4) 0.1469(6) 0.087(3) Uani 1 1 d D U . . .
H45C H 0.649026 0.984397 0.152356 0.104 Uiso 1 1 calc R . . . .
H45D H 0.751352 0.984946 0.127953 0.104 Uiso 1 1 calc R . . . .
C46A C 0.6339(8) 0.8747(5) 0.1403(6) 0.084(3) Uani 1 1 d D U . . .
H46C H 0.582613 0.890246 0.161034 0.101 Uiso 1 1 calc R . . . .
H46D H 0.603606 0.852560 0.111937 0.101 Uiso 1 1 calc R . . . .
C47A C 0.6853(7) 0.8398(3) 0.1768(6) 0.079(3) Uani 1 1 d D U . . .
C48A C 0.7749(7) 0.8511(4) 0.2009(5) 0.079(3) Uani 1 1 d D U . . .
C49A C 0.8265(12) 0.8148(6) 0.2337(10) 0.139(8) Uani 1 1 d D U . . .
H49A H 0.887076 0.823116 0.248403 0.167 Uiso 1 1 calc R . . . .
C50A C 0.7846(8) 0.7663(5) 0.2436(4) 0.085(4) Uani 1 1 d D U . . .
H50A H 0.814880 0.743635 0.269152 0.103 Uiso 1 1 calc R . . . .
C51A C 0.7002(8) 0.7491(4) 0.2180(5) 0.080(3) Uani 1 1 d D U . . .
C52A C 0.6557(7) 0.7864(3) 0.1828(5) 0.071(3) Uani 1 1 d D U . . .
H52A H 0.602641 0.775064 0.161695 0.085 Uiso 1 1 calc R . . . .
C53A C 0.6970(15) 0.6626(5) 0.2566(6) 0.120(6) Uani 1 1 d D U . . .
H53C H 0.689384 0.672679 0.294816 0.144 Uiso 1 1 calc R . . . .
H53D H 0.765047 0.660412 0.250090 0.144 Uiso 1 1 calc R . . . .
C54A C 0.654(2) 0.6119(5) 0.2466(6) 0.169(11) Uani 1 1 d D U . . .
H54C H 0.674038 0.586757 0.275005 0.203 Uiso 1 1 calc R . . . .
H54D H 0.584369 0.615161 0.247033 0.203 Uiso 1 1 calc R . . . .
C55A C 0.664(2) 0.5399(6) 0.1842(8) 0.170(12) Uani 1 1 d D U . . .
H55C H 0.595196 0.533663 0.184224 0.204 Uiso 1 1 calc R . . . .
H55D H 0.693017 0.518846 0.213864 0.204 Uiso 1 1 calc R . . . .
C56A C 0.6990(13) 0.5218(5) 0.1336(5) 0.105(5) Uani 1 1 d D U . . .
H56C H 0.763185 0.508700 0.142093 0.126 Uiso 1 1 calc R . . . .
H56D H 0.660802 0.490743 0.123543 0.126 Uiso 1 1 calc R . . . .
C57A C 0.7856(10) 0.5731(6) 0.0716(6) 0.087(3) Uani 1 1 d . U . . .
C58A C 0.8660(11) 0.5798(6) 0.0985(6) 0.092(4) Uani 1 1 d . U . . .
H58A H 0.868393 0.569419 0.135264 0.110 Uiso 1 1 calc R . . . .
C59A C 0.9523(10) 0.6018(5) 0.0771(6) 0.085(3) Uani 1 1 d . U . . .
H59A H 1.006991 0.606480 0.099539 0.103 Uiso 1 1 calc R . . . .
C60A C 0.9512(6) 0.6146(4) 0.0267(5) 0.066(2) Uani 1 1 d . U . . .
H60A H 1.009335 0.621878 0.010655 0.080 Uiso 1 1 calc R . . . .
C61A C 0.8664(6) 0.6185(5) -0.0066(6) 0.077(3) Uani 1 1 d . U . . .
C62A C 0.8657(7) 0.6378(7) -0.0580(6) 0.090(4) Uani 1 1 d . U . . .
C63A C 0.7846(8) 0.6358(5) -0.0909(7) 0.083(3) Uani 1 1 d . U . . .
H63A H 0.783740 0.646780 -0.127499 0.100 Uiso 1 1 calc R . . . .
C64A C 0.7025(8) 0.6160(7) -0.0658(6) 0.093(4) Uani 1 1 d . U . . .
H64A H 0.643879 0.621363 -0.084392 0.111 Uiso 1 1 calc R . . . .
C65A C 0.7014(7) 0.5898(7) -0.0169(5) 0.088(4) Uani 1 1 d . U . . .
H65A H 0.648214 0.569360 -0.008573 0.105 Uiso 1 1 calc R . . . .
C66A C 0.7785(7) 0.5930(4) 0.0213(5) 0.061(2) Uani 1 1 d . U . . .
C67A C 0.9503(15) 0.6796(7) -0.1261(7) 0.120(6) Uani 1 1 d D U . . .
H67C H 0.884848 0.683227 -0.140353 0.144 Uiso 1 1 calc R . . . .
H67D H 0.980053 0.651673 -0.147411 0.144 Uiso 1 1 calc R . . . .
C68A C 0.9987(17) 0.7280(6) -0.1366(7) 0.126(7) Uani 1 1 d D U . . .
H68C H 1.061523 0.717711 -0.148743 0.151 Uiso 1 1 calc R . . . .
H68D H 0.965419 0.743610 -0.168431 0.151 Uiso 1 1 calc R . . . .
C69A C 0.955(3) 0.8128(9) -0.1140(8) 0.227(19) Uani 1 1 d D U . . .
H69C H 0.889313 0.799839 -0.115254 0.272 Uiso 1 1 calc R . . . .
H69D H 0.969563 0.823790 -0.151083 0.272 Uiso 1 1 calc R . . . .
C70A C 0.959(2) 0.8584(8) -0.0802(5) 0.170(12) Uani 1 1 d D U . . .
H70C H 1.006536 0.881801 -0.095316 0.205 Uiso 1 1 calc R . . . .
H70D H 0.897561 0.876389 -0.085547 0.205 Uiso 1 1 calc R . . . .
P1 P 0.6309(3) 0.31059(13) 0.91963(19) 0.0901(10) Uani 1 1 d . U . . .
F1 F 0.6970(6) 0.2843(4) 0.8783(5) 0.116(3) Uani 1 1 d . U . . .
F2 F 0.5570(9) 0.3353(5) 0.9625(5) 0.136(4) Uani 1 1 d . U . . .
F3 F 0.7150(7) 0.3462(3) 0.9469(7) 0.155(5) Uani 1 1 d . U . . .
F4 F 0.6577(8) 0.2665(3) 0.9619(4) 0.114(3) Uani 1 1 d . U . . .
F5 F 0.5464(6) 0.2707(4) 0.8919(4) 0.115(3) Uani 1 1 d . U . . .
F6 F 0.6095(6) 0.3580(4) 0.8764(5) 0.123(3) Uani 1 1 d . U . . .
P2 P 0.5431(3) 0.5052(3) 0.74815(17) 0.1107(15) Uani 1 1 d . U . . .
F7 F 0.6086(11) 0.4741(8) 0.7090(8) 0.191(6) Uani 1 1 d . U . . .
F8 F 0.4815(14) 0.5383(7) 0.7896(7) 0.180(6) Uani 1 1 d . U . . .
F9 F 0.4483(9) 0.4833(6) 0.7235(6) 0.153(4) Uani 1 1 d . U . . .
F10 F 0.5407(12) 0.4529(6) 0.7881(5) 0.163(5) Uani 1 1 d . U . . .
F11 F 0.6242(10) 0.5336(8) 0.7776(7) 0.207(7) Uani 1 1 d . U . . .
F12 F 0.5385(9) 0.5485(6) 0.7085(4) 0.146(4) Uani 1 1 d . U . . .
P3 P 0.9361(3) 0.5208(2) 0.74707(18) 0.1056(13) Uani 1 1 d . U . . .
F13 F 1.012(2) 0.4989(12) 0.7076(8) 0.256(11) Uani 1 1 d . U . . .
F14 F 0.8681(11) 0.5468(8) 0.7865(7) 0.201(8) Uani 1 1 d . U . . .
F15 F 0.9368(11) 0.4729(5) 0.7893(5) 0.155(5) Uani 1 1 d . U . . .
F16 F 1.0203(10) 0.5394(8) 0.7818(7) 0.192(7) Uani 1 1 d . U . . .
F17 F 0.9332(13) 0.5638(6) 0.7034(5) 0.162(5) Uani 1 1 d . U . . .
F18 F 0.8603(18) 0.5008(10) 0.7137(7) 0.258(11) Uani 1 1 d . U . . .
P4 P 0.6517(2) 0.71941(15) 0.5911(2) 0.0947(11) Uani 1 1 d . U . . .
F19 F 0.7354(10) 0.6820(4) 0.5751(9) 0.177(6) Uani 1 1 d . U . . .
F20 F 0.5701(10) 0.7582(5) 0.6060(8) 0.176(6) Uani 1 1 d . U . . .
F21 F 0.6238(8) 0.6741(4) 0.6313(6) 0.138(4) Uani 1 1 d . U . . .
F22 F 0.7246(12) 0.7406(5) 0.6320(8) 0.194(7) Uani 1 1 d . U . . .
F23 F 0.6810(11) 0.7608(3) 0.5454(6) 0.149(4) Uani 1 1 d . U . . .
F24 F 0.5847(11) 0.6957(7) 0.5484(7) 0.187(6) Uani 1 1 d . U . . .
P5 P 0.4619(6) 0.6544(4) 0.3842(3) 0.177(4) Uani 1 1 d D U . . .
F25 F 0.4504(17) 0.6026(7) 0.3584(10) 0.315(13) Uani 1 1 d D U . . .
F26 F 0.4721(15) 0.7059(7) 0.4098(9) 0.282(11) Uani 1 1 d D U . . .
F27 F 0.4311(16) 0.6317(11) 0.4350(7) 0.379(19) Uani 1 1 d D U . . .
F28 F 0.5595(11) 0.6407(10) 0.3991(7) 0.274(12) Uani 1 1 d D U . . .
F29 F 0.4928(14) 0.6760(10) 0.3328(6) 0.274(11) Uani 1 1 d D U . . .
F30 F 0.3633(9) 0.6667(7) 0.3692(8) 0.225(9) Uani 1 1 d D U . . .
P6 P 0.0933(9) 0.6933(5) 0.2477(3) 0.223(5) Uani 1 1 d D U . . .
F31 F 0.181(2) 0.6582(15) 0.2458(13) 0.49(3) Uani 1 1 d D U . . .
F32 F 0.0057(18) 0.7280(12) 0.2491(7) 0.44(3) Uani 1 1 d D U . . .
F33 F 0.141(2) 0.7257(13) 0.2929(6) 0.45(2) Uani 1 1 d D U . . .
F34 F 0.052(2) 0.6569(10) 0.2902(9) 0.39(2) Uani 1 1 d D U . . .
F35 F 0.046(3) 0.6603(12) 0.2026(10) 0.50(3) Uani 1 1 d D U . . .
F36 F 0.1341(18) 0.7295(11) 0.2050(7) 0.40(2) Uani 1 1 d D U . . .
P7 P 0.9518(9) 0.4101(5) 0.2402(4) 0.253(6) Uani 1 1 d D U . . .
F37 F 1.0430(13) 0.3913(9) 0.2166(9) 0.304(13) Uani 1 1 d D U . . .
F38 F 0.8614(15) 0.4310(12) 0.2629(10) 0.45(2) Uani 1 1 d D U . . .
F39 F 0.8945(14) 0.3760(10) 0.2009(6) 0.336(16) Uani 1 1 d D U . . .
F40 F 0.956(2) 0.3651(9) 0.2806(8) 0.390(19) Uani 1 1 d D U . . .
F41 F 1.0078(16) 0.4442(7) 0.2804(7) 0.244(9) Uani 1 1 d D U . . .
F42 F 0.9510(13) 0.4547(9) 0.1993(8) 0.300(12) Uani 1 1 d D U . . .
P8 P 0.3671(5) 0.2875(3) 0.1284(2) 0.1346(19) Uani 1 1 d . U . . .
F43 F 0.4169(13) 0.2314(9) 0.1110(7) 0.194(7) Uani 1 1 d . U . . .
F44 F 0.310(2) 0.3393(8) 0.1447(8) 0.236(9) Uani 1 1 d . U . . .
F45 F 0.3266(13) 0.2566(8) 0.1759(5) 0.179(6) Uani 1 1 d . U . . .
F46 F 0.4523(18) 0.3078(16) 0.1641(7) 0.311(14) Uani 1 1 d . U . . .
F47 F 0.4165(14) 0.3243(11) 0.0823(8) 0.226(9) Uani 1 1 d . U . . .
F48 F 0.2845(8) 0.2724(6) 0.0911(4) 0.131(3) Uani 1 1 d . U . . .

loop_
_atom_site_aniso_label
_atom_site_aniso_U_11
_atom_site_aniso_U_22
_atom_site_aniso_U_33
_atom_site_aniso_U_23
_atom_site_aniso_U_13
_atom_site_aniso_U_12
N1 0.044(4) 0.056(5) 0.138(8) -0.025(5) 0.002(4) -0.009(3)
N2 0.073(5) 0.055(4) 0.061(4) -0.010(4) 0.006(3) 0.005(4)
N3 0.060(5) 0.122(8) 0.075(5) -0.007(5) 0.005(4) -0.026(5)
N4 0.045(4) 0.050(4) 0.135(7) -0.030(5) 0.004(4) -0.008(3)
C1 0.036(4) 0.055(5) 0.220(16) -0.023(8) 0.001(6) -0.012(4)
C2 0.057(5) 0.082(8) 0.119(9) -0.021(6) 0.009(5) -0.003(5)
C3 0.071(6) 0.056(6) 0.116(8) 0.004(6) 0.032(6) 0.031(5)
C4 0.039(4) 0.061(5) 0.092(6) -0.004(5) -0.004(4) 0.012(4)
C5 0.060(5) 0.069(6) 0.088(7) -0.006(5) -0.025(5) -0.018(4)
C6 0.102(8) 0.066(7) 0.095(7) -0.018(6) -0.012(6) 0.032(6)
C7 0.060(5) 0.078(7) 0.062(5) -0.012(5) 0.004(4) 0.024(5)
C8 0.059(4) 0.039(4) 0.070(5) -0.013(4) -0.006(4) -0.007(3)
C9 0.071(5) 0.067(6) 0.067(5) -0.004(5) 0.015(4) -0.001(5)
C10 0.052(4) 0.084(7) 0.063(5) -0.015(5) 0.009(4) 0.007(4)
C11 0.042(4) 0.044(4) 0.065(5) -0.011(4) 0.009(3) -0.002(3)
C12 0.051(5) 0.080(7) 0.097(8) -0.033(6) -0.004(5) 0.021(4)
C13 0.048(5) 0.075(6) 0.090(6) -0.018(5) 0.009(5) -0.004(4)
C14 0.055(5) 0.055(5) 0.090(6) -0.011(5) 0.015(5) -0.006(4)
C15 0.051(5) 0.064(5) 0.068(5) 0.001(4) 0.014(4) -0.004(4)
C16 0.109(9) 0.052(5) 0.082(6) 0.009(5) 0.010(6) -0.036(5)
C17 0.062(5) 0.062(5) 0.092(6) 0.015(5) 0.031(5) -0.001(4)
C18 0.067(7) 0.097(8) 0.118(9) -0.001(6) 0.002(7) -0.029(6)
C19 0.059(5) 0.058(5) 0.099(8) 0.009(5) 0.007(5) -0.027(4)
C20 0.066(5) 0.068(6) 0.098(7) -0.012(6) 0.025(5) 0.002(5)
C21 0.075(5) 0.034(4) 0.091(7) -0.011(4) 0.029(5) -0.003(4)
C22 0.077(6) 0.080(7) 0.075(6) -0.002(5) 0.000(5) -0.014(5)
C23 0.056(5) 0.123(11) 0.107(9) 0.034(8) 0.001(6) -0.029(6)
C24 0.052(5) 0.067(6) 0.109(8) -0.007(5) -0.002(5) -0.025(4)
C25 0.068(5) 0.080(7) 0.057(5) 0.001(5) -0.006(4) -0.007(5)
C26 0.049(5) 0.096(9) 0.084(6) -0.022(6) -0.006(4) -0.003(5)
C27 0.043(5) 0.097(9) 0.142(10) -0.013(8) 0.002(5) 0.000(5)
C28 0.052(5) 0.050(5) 0.129(8) -0.034(6) -0.003(5) -0.002(4)
C29 0.069(6) 0.086(8) 0.094(7) 0.003(7) 0.002(5) 0.006(6)
C30 0.043(5) 0.108(9) 0.166(13) -0.061(10) 0.017(6) -0.039(6)
C31 0.024(3) 0.053(5) 0.151(9) -0.028(5) 0.017(5) 0.020(3)
C32 0.092(9) 0.112(9) 0.111(10) -0.016(7) -0.011(8) -0.017(8)
C33 0.022(4) 0.071(6) 0.164(9) 0.004(6) 0.007(5) 0.005(4)
C34 0.033(4) 0.051(5) 0.155(9) -0.027(6) 0.032(5) -0.016(4)
C35 0.057(6) 0.054(5) 0.158(11) -0.018(6) 0.012(7) -0.029(5)
C36 0.055(5) 0.055(5) 0.159(10) -0.027(7) -0.006(6) 0.019(5)
O1 0.108(6) 0.039(3) 0.096(5) 0.002(3) -0.015(4) 0.014(3)
O2 0.156(10) 0.052(4) 0.119(7) -0.004(4) -0.029(6) 0.048(5)
O3 0.064(4) 0.106(7) 0.093(5) 0.000(5) -0.006(4) 0.008(4)
O4 0.074(5) 0.112(7) 0.105(6) -0.022(5) -0.016(4) 0.016(5)
O5 0.249(18) 0.145(10) 0.096(8) -0.049(7) -0.054(9) -0.068(11)
O6 0.131(8) 0.118(8) 0.087(5) 0.035(5) -0.032(5) -0.055(7)
N5 0.052(4) 0.073(5) 0.082(5) -0.006(4) 0.006(4) -0.014(4)
N6 0.034(3) 0.080(6) 0.100(6) -0.011(5) -0.005(4) 0.015(3)
C37 0.079(6) 0.053(5) 0.078(5) 0.009(5) -0.016(4) 0.017(5)
C38 0.081(6) 0.047(5) 0.098(6) -0.018(5) -0.002(5) -0.003(5)
C39 0.053(4) 0.048(5) 0.098(6) -0.011(5) -0.007(4) 0.023(4)
C40 0.056(5) 0.067(6) 0.086(6) -0.009(5) -0.012(4) 0.024(4)
C41 0.086(6) 0.042(4) 0.079(5) 0.017(4) -0.020(5) 0.013(4)
C42 0.087(6) 0.086(8) 0.066(6) 0.008(6) -0.002(5) 0.011(6)
C43 0.069(6) 0.095(9) 0.077(6) 0.002(6) -0.007(5) -0.014(6)
C44 0.100(9) 0.069(6) 0.089(7) -0.028(6) -0.004(6) -0.018(6)
C45 0.063(6) 0.049(5) 0.103(7) -0.016(5) 0.005(5) -0.006(4)
C46 0.033(4) 0.081(7) 0.106(8) -0.003(6) -0.003(4) 0.019(4)
C47 0.053(5) 0.058(5) 0.120(9) -0.017(5) 0.010(5) 0.001(4)
C48 0.074(6) 0.074(6) 0.096(8) -0.011(6) 0.008(5) -0.011(5)
C49 0.102(8) 0.092(7) 0.033(4) 0.002(5) 0.000(5) 0.003(6)
C50 0.067(6) 0.047(5) 0.164(13) -0.023(6) 0.033(7) -0.034(4)
C51 0.065(5) 0.045(4) 0.088(7) -0.031(4) -0.004(5) -0.013(4)
C52 0.110(9) 0.055(5) 0.092(8) -0.002(5) 0.006(7) 0.006(5)
C53 0.060(5) 0.065(6) 0.092(7) 0.013(5) -0.003(5) 0.000(4)
C54 0.154(12) 0.019(4) 0.096(8) 0.006(4) -0.018(7) 0.015(5)
C55 0.091(8) 0.082(8) 0.095(8) -0.020(6) -0.039(7) 0.028(6)
C56 0.128(12) 0.064(7) 0.105(8) 0.012(6) -0.054(8) -0.026(7)
C57 0.057(5) 0.034(4) 0.118(7) 0.009(5) 0.000(5) 0.001(4)
C58 0.068(5) 0.064(6) 0.116(8) -0.040(6) -0.002(5) -0.018(5)
C59 0.060(5) 0.068(6) 0.113(8) 0.016(6) 0.022(5) -0.008(5)
C60 0.068(6) 0.063(6) 0.080(6) -0.028(5) 0.011(4) -0.028(5)
C61 0.045(4) 0.063(5) 0.077(5) -0.023(4) -0.004(4) -0.013(4)
C62 0.061(5) 0.079(7) 0.080(6) -0.017(5) 0.006(4) -0.004(5)
C63 0.094(8) 0.140(14) 0.092(9) 0.052(10) 0.027(7) 0.037(9)
C64 0.055(5) 0.133(12) 0.105(9) 0.042(9) 0.025(6) 0.005(6)
C65 0.081(7) 0.052(6) 0.115(8) 0.021(6) 0.017(6) 0.031(5)
C66 0.046(4) 0.048(5) 0.095(6) -0.012(4) -0.002(4) -0.016(3)
C67 0.149(16) 0.190(19) 0.106(11) -0.002(10) -0.095(11) -0.014(11)
C68 0.29(3) 0.178(18) 0.078(10) -0.042(11) -0.085(15) 0.07(2)
C69 0.23(3) 0.170(15) 0.141(17) -0.001(14) -0.064(19) -0.057(19)
C70 0.119(12) 0.166(15) 0.061(6) 0.030(8) -0.032(7) -0.030(11)
N1A 0.064(6) 0.178(13) 0.111(8) -0.081(8) -0.003(5) 0.018(6)
N2A 0.075(5) 0.090(7) 0.093(6) -0.052(5) 0.000(4) 0.016(5)
N3A 0.069(5) 0.077(6) 0.115(8) -0.011(5) 0.019(5) -0.030(5)
N4A 0.052(4) 0.087(6) 0.060(4) -0.013(4) -0.004(3) -0.013(4)
C1A 0.043(5) 0.174(13) 0.165(15) -0.087(12) 0.001(7) 0.008(7)
C2A 0.056(5) 0.129(12) 0.142(11) -0.079(9) 0.014(6) 0.019(6)
C3A 0.077(6) 0.060(6) 0.131(9) -0.047(6) -0.023(6) 0.032(5)
C4A 0.064(5) 0.075(7) 0.109(8) -0.049(6) -0.007(5) 0.014(5)
C5A 0.062(6) 0.121(11) 0.114(9) -0.061(8) -0.001(6) -0.007(6)
C6A 0.087(9) 0.164(18) 0.165(12) -0.021(13) -0.055(9) -0.052(11)
C7A 0.052(5) 0.062(6) 0.141(9) -0.028(6) -0.008(5) 0.019(4)
C8A 0.063(5) 0.033(4) 0.160(10) -0.024(5) 0.010(6) 0.020(4)
C9A 0.052(5) 0.099(9) 0.101(7) -0.032(7) 0.000(5) -0.019(5)
C10A 0.026(4) 0.158(14) 0.128(9) -0.030(9) -0.001(5) -0.008(6)
C11A 0.027(4) 0.094(8) 0.140(9) -0.034(7) -0.001(5) -0.012(4)
C12A 0.073(6) 0.122(9) 0.044(5) -0.015(6) 0.003(4) 0.023(6)
C13A 0.037(4) 0.091(7) 0.102(7) -0.039(5) 0.014(5) -0.031(4)
C14A 0.059(5) 0.043(4) 0.111(7) -0.031(5) 0.006(5) -0.018(4)
C15A 0.048(4) 0.045(4) 0.113(8) -0.015(4) 0.031(5) -0.004(4)
C16A 0.056(5) 0.056(5) 0.115(7) -0.011(5) 0.025(5) -0.013(4)
C17A 0.029(4) 0.105(8) 0.109(7) -0.017(6) -0.001(5) -0.005(4)
C18A 0.079(7) 0.094(7) 0.120(9) -0.029(6) 0.044(7) -0.042(6)
C19A 0.036(4) 0.047(5) 0.126(9) -0.005(5) 0.005(5) 0.010(3)
C20A 0.101(8) 0.040(5) 0.133(10) 0.002(6) 0.006(7) -0.017(5)
C21A 0.099(7) 0.050(5) 0.084(7) 0.012(5) 0.004(6) -0.018(5)
C22A 0.064(5) 0.048(5) 0.109(8) 0.013(5) 0.008(5) 0.014(4)
C23A 0.076(7) 0.098(9) 0.103(8) 0.031(7) -0.006(6) -0.057(7)
C24A 0.054(5) 0.073(7) 0.127(10) -0.005(6) 0.024(6) -0.018(5)
C25A 0.060(4) 0.046(5) 0.079(5) -0.010(4) 0.008(4) 0.018(4)
C26A 0.079(6) 0.115(11) 0.069(6) -0.004(7) -0.002(5) 0.042(7)
C27A 0.112(8) 0.146(14) 0.042(5) -0.019(7) -0.008(5) -0.020(9)
C28A 0.057(5) 0.085(7) 0.054(5) 0.004(5) -0.007(4) -0.012(5)
C29A 0.054(5) 0.045(5) 0.095(6) -0.003(5) -0.003(4) -0.005(4)
C30A 0.021(4) 0.054(5) 0.218(15) -0.037(7) 0.006(5) -0.010(3)
C31A 0.039(4) 0.090(7) 0.120(8) -0.024(6) 0.008(5) -0.009(5)
C32A 0.079(8) 0.081(7) 0.152(11) -0.034(7) 0.064(8) 0.015(6)
C33A 0.065(6) 0.067(6) 0.161(10) -0.042(7) 0.029(7) -0.016(5)
C34A 0.051(6) 0.163(11) 0.155(11) -0.072(10) -0.003(8) 0.003(8)
C35A 0.061(7) 0.186(13) 0.116(11) -0.049(9) 0.034(8) -0.017(9)
C36A 0.020(4) 0.158(11) 0.125(8) -0.039(8) -0.011(5) -0.030(5)
O1A 0.081(5) 0.053(4) 0.135(8) 0.026(4) -0.002(5) 0.008(3)
O2A 0.54(4) 0.089(8) 0.084(7) 0.023(6) 0.050(14) 0.045(15)
O3A 0.103(6) 0.076(5) 0.077(5) -0.012(4) 0.015(4) -0.018(4)
O4A 0.073(5) 0.098(6) 0.112(6) -0.028(5) 0.038(5) -0.029(5)
O5A 0.187(12) 0.070(5) 0.104(7) -0.022(5) 0.048(7) -0.024(6)
O6A 0.112(7) 0.144(10) 0.084(5) -0.005(6) 0.050(5) 0.024(7)
N5A 0.058(4) 0.057(4) 0.089(6) -0.008(4) 0.005(4) 0.014(3)
N6A 0.066(5) 0.033(4) 0.138(8) 0.003(4) -0.019(5) 0.001(3)
C37A 0.057(5) 0.064(6) 0.065(5) 0.008(5) 0.008(4) 0.007(4)
C38A 0.087(7) 0.069(6) 0.060(5) -0.005(5) 0.000(5) 0.005(5)
C39A 0.075(5) 0.058(5) 0.080(6) -0.023(5) -0.002(4) -0.002(5)
C40A 0.070(5) 0.052(5) 0.097(7) 0.009(5) -0.019(5) 0.003(4)
C41A 0.062(6) 0.101(10) 0.116(8) -0.026(8) -0.017(6) 0.008(6)
C42A 0.074(6) 0.094(9) 0.120(9) 0.029(8) -0.005(6) 0.041(7)
C43A 0.103(8) 0.076(7) 0.054(5) -0.013(5) 0.016(5) -0.001(6)
C44A 0.082(8) 0.079(7) 0.110(8) -0.003(7) 0.019(6) 0.025(6)
C45A 0.088(8) 0.056(6) 0.116(8) -0.022(6) 0.003(7) 0.027(5)
C46A 0.065(6) 0.068(6) 0.118(9) 0.021(6) -0.023(6) -0.005(5)
C47A 0.074(6) 0.025(4) 0.137(10) 0.022(5) -0.003(6) -0.010(4)
C48A 0.067(6) 0.060(5) 0.110(9) -0.014(5) -0.001(5) 0.003(4)
C49A 0.090(10) 0.103(11) 0.22(2) 0.040(12) -0.052(12) -0.028(8)
C50A 0.085(7) 0.119(9) 0.052(5) 0.042(6) -0.004(5) -0.017(6)
C51A 0.080(7) 0.061(6) 0.096(8) 0.020(6) -0.019(6) -0.010(5)
C52A 0.057(5) 0.019(3) 0.136(9) -0.001(4) -0.014(5) -0.001(3)
C53A 0.195(18) 0.086(8) 0.079(8) 0.012(7) -0.006(9) 0.069(10)
C54A 0.35(4) 0.073(8) 0.081(9) 0.042(7) 0.034(14) 0.027(13)
C55A 0.29(3) 0.105(11) 0.122(13) 0.008(10) 0.090(18) 0.074(15)
C56A 0.141(13) 0.078(8) 0.101(9) 0.007(6) 0.069(9) -0.014(8)
C57A 0.081(6) 0.084(8) 0.098(7) -0.012(6) 0.009(5) -0.038(6)
C58A 0.100(8) 0.083(8) 0.092(8) 0.019(7) 0.001(6) -0.033(7)
C59A 0.087(7) 0.063(7) 0.106(7) -0.033(6) 0.002(6) -0.033(6)
C60A 0.037(4) 0.056(5) 0.107(6) -0.029(5) 0.010(4) -0.013(4)
C61A 0.027(4) 0.082(7) 0.124(7) -0.008(6) 0.016(4) 0.008(4)
C62A 0.039(4) 0.126(11) 0.105(7) -0.021(7) 0.014(5) -0.036(6)
C63A 0.055(5) 0.055(6) 0.141(9) -0.020(6) 0.018(5) -0.011(4)
C64A 0.044(5) 0.135(12) 0.101(8) -0.026(7) 0.010(5) 0.001(6)
C65A 0.045(5) 0.148(12) 0.070(6) -0.048(6) 0.013(4) -0.036(6)
C66A 0.049(4) 0.043(4) 0.092(6) -0.031(4) -0.003(4) -0.001(3)
C67A 0.133(14) 0.122(12) 0.108(9) -0.025(9) 0.038(9) -0.066(11)
C68A 0.192(19) 0.085(9) 0.105(10) -0.029(8) 0.069(12) -0.050(10)
C69A 0.47(5) 0.121(15) 0.090(12) -0.020(11) -0.02(2) 0.11(2)
C70A 0.32(4) 0.130(14) 0.067(7) -0.008(9) 0.030(12) 0.072(19)
P1 0.0774(19) 0.0570(16) 0.135(3) 0.0131(18) -0.0115(18) 0.0035(14)
F1 0.071(4) 0.094(5) 0.185(8) -0.012(6) 0.004(5) 0.021(4)
F2 0.151(9) 0.133(9) 0.125(7) 0.026(6) 0.020(6) 0.032(7)
F3 0.095(6) 0.053(4) 0.317(15) -0.056(7) -0.002(7) -0.020(4)
F4 0.138(7) 0.072(5) 0.131(7) 0.027(5) -0.035(6) 0.006(4)
F5 0.072(4) 0.130(7) 0.141(7) 0.019(6) -0.012(4) -0.023(5)
F6 0.086(5) 0.092(5) 0.195(9) 0.047(6) 0.041(5) 0.056(4)
P2 0.079(2) 0.174(5) 0.079(2) 0.026(2) 0.0005(17) 0.004(2)
F7 0.145(10) 0.208(14) 0.227(13) 0.076(10) 0.098(10) 0.067(10)
F8 0.221(14) 0.161(12) 0.164(11) -0.012(9) 0.065(10) 0.011(10)
F9 0.108(7) 0.160(11) 0.187(11) 0.022(8) -0.051(7) -0.024(7)
F10 0.201(13) 0.149(10) 0.137(9) 0.057(8) -0.015(8) -0.021(9)
F11 0.126(8) 0.255(17) 0.233(13) 0.112(11) -0.091(9) -0.075(10)
F12 0.127(8) 0.204(12) 0.107(6) 0.059(8) 0.028(6) 0.028(7)
P3 0.087(2) 0.133(4) 0.095(2) 0.027(2) -0.0122(18) -0.021(2)
F13 0.34(2) 0.28(3) 0.156(12) 0.025(13) 0.091(14) 0.11(2)
F14 0.152(10) 0.251(16) 0.208(11) 0.107(11) 0.094(9) 0.123(11)
F15 0.204(13) 0.106(7) 0.149(9) 0.056(7) -0.059(8) -0.008(7)
F16 0.115(8) 0.223(16) 0.233(13) 0.027(11) -0.056(8) -0.094(10)
F17 0.239(15) 0.123(9) 0.122(7) 0.028(7) 0.006(8) -0.041(9)
F18 0.302(19) 0.28(2) 0.180(12) 0.094(12) -0.135(12) -0.179(17)
P4 0.0661(17) 0.0725(19) 0.145(3) 0.019(2) -0.0032(19) -0.0166(14)
F19 0.129(8) 0.076(6) 0.329(19) 0.015(8) 0.050(10) 0.024(6)
F20 0.139(9) 0.105(7) 0.287(15) 0.084(8) 0.046(9) 0.076(7)
F21 0.129(8) 0.077(5) 0.210(11) 0.066(7) 0.028(7) -0.002(5)
F22 0.195(12) 0.080(6) 0.296(16) -0.011(8) -0.141(13) -0.010(7)
F23 0.201(12) 0.046(4) 0.203(10) 0.017(5) 0.050(9) -0.030(5)
F24 0.158(10) 0.196(13) 0.202(11) 0.028(9) -0.047(9) -0.116(10)
P5 0.172(6) 0.259(10) 0.100(4) 0.036(5) -0.002(4) 0.069(7)
F25 0.38(4) 0.258(19) 0.30(2) -0.020(17) -0.10(2) 0.078(19)
F26 0.24(2) 0.36(2) 0.239(19) -0.10(2) -0.078(18) 0.044(18)
F27 0.44(4) 0.50(4) 0.203(16) 0.18(2) 0.13(2) 0.21(4)
F28 0.219(15) 0.38(3) 0.221(18) 0.01(2) -0.068(13) 0.106(19)
F29 0.28(2) 0.41(3) 0.131(10) 0.079(14) 0.002(12) 0.01(2)
F30 0.153(10) 0.178(14) 0.34(2) 0.069(15) -0.087(12) -0.009(10)
P6 0.256(11) 0.312(15) 0.104(4) 0.009(6) 0.059(6) 0.069(10)
F31 0.39(4) 0.77(8) 0.31(4) 0.12(4) 0.11(3) 0.31(5)
F32 0.45(3) 0.76(6) 0.123(11) 0.16(2) 0.141(17) 0.36(4)
F33 0.60(5) 0.67(6) 0.073(9) -0.006(18) -0.010(18) -0.12(4)
F34 0.50(5) 0.43(4) 0.25(2) 0.12(3) 0.18(3) 0.08(3)
F35 0.56(7) 0.67(8) 0.26(3) -0.11(4) -0.09(4) -0.06(4)
F36 0.42(4) 0.67(6) 0.121(12) 0.15(2) 0.055(18) -0.03(3)
P7 0.309(14) 0.337(16) 0.120(6) -0.061(7) 0.096(8) -0.042(11)
F37 0.284(19) 0.31(3) 0.33(3) -0.19(2) 0.107(19) -0.095(16)
F38 0.37(3) 0.65(6) 0.36(4) -0.13(3) 0.27(3) -0.05(3)
F39 0.31(2) 0.55(4) 0.165(12) -0.084(18) 0.138(14) -0.21(3)
F40 0.70(6) 0.31(2) 0.164(15) -0.031(15) 0.02(2) -0.22(3)
F41 0.41(3) 0.155(14) 0.174(13) -0.023(11) 0.027(15) 0.018(16)
F42 0.174(16) 0.49(3) 0.235(18) 0.09(2) 0.049(14) -0.106(18)
P8 0.135(4) 0.179(6) 0.090(3) -0.006(3) 0.007(3) -0.007(4)
F43 0.175(13) 0.245(15) 0.164(11) 0.003(11) 0.051(10) 0.089(12)
F44 0.36(2) 0.160(12) 0.198(15) -0.054(11) 0.117(16) -0.005(13)
F45 0.212(15) 0.223(15) 0.100(7) 0.008(8) 0.009(7) -0.027(12)
F46 0.246(18) 0.56(4) 0.129(10) -0.115(17) -0.014(11) -0.15(2)
F47 0.161(13) 0.30(2) 0.218(15) 0.088(16) 0.068(11) 0.011(13)
F48 0.110(6) 0.162(10) 0.121(7) -0.011(7) 0.007(5) -0.028(6)

loop_
_atom_type_symbol
_atom_type_description
_atom_type_scat_dispersion_real
_atom_type_scat_dispersion_imag
_atom_type_scat_source
C C 0.0181 0.0091 'International Tables Vol C Tables 4.2.6.8 and 6.1.1.4'
H H 0.0000 0.0000 'International Tables Vol C Tables 4.2.6.8 and 6.1.1.4'
F F 0.0727 0.0534 'International Tables Vol C Tables 4.2.6.8 and 6.1.1.4'
N N 0.0311 0.0180 'International Tables Vol C Tables 4.2.6.8 and 6.1.1.4'
O O 0.0492 0.0322 'International Tables Vol C Tables 4.2.6.8 and 6.1.1.4'
P P 0.2955 0.4335 'International Tables Vol C Tables 4.2.6.8 and 6.1.1.4'

loop_
_exptl_crystal_face_index_h
_exptl_crystal_face_index_k
_exptl_crystal_face_index_l
_exptl_crystal_face_perp_dist
0 1 0 0.0615
0 -1 0 0.0635
1 0 0 0.0910
-1 0 0 0.0380
0 0 -1 0.0093
0 0 1 0.0010

loop_
_geom_angle_atom_site_label_1
_geom_angle_atom_site_label_2
_geom_angle_atom_site_label_3
_geom_angle
_geom_angle_site_symmetry_1
_geom_angle_site_symmetry_3
_geom_angle_publ_flag
C2 N1 C1 117.6(13) . . ?
C2 N1 C6 121.3(10) . . ?
C6 N1 C1 120.8(13) . . ?
C9 N2 C12 119.8(9) . . ?
C10 N2 C9 123.2(10) . . ?
C10 N2 C12 116.5(9) . . ?
C20 N3 C19 120.7(12) . . ?
C20 N3 C24 121.2(12) . . ?
C24 N3 C19 116.0(10) . . ?
C27 N4 C30 118.4(13) . . ?
C28 N4 C27 117.5(10) . . ?
C28 N4 C30 123.2(12) . . ?
C34 C1 N1 113.8(8) . . ?
N1 C2 C3 117.3(14) . . ?
C4 C3 C2 124.2(14) . . ?
C3 C4 C5 117.4(10) . . ?
C3 C4 C7 121.5(11) . . ?
C5 C4 C7 121.0(11) . . ?
C6 C5 C4 123.2(13) . . ?
C5 C6 N1 116.2(12) . . ?
C8 C7 C4 124.0(10) . . ?
C11 C7 C4 121.3(10) . . ?
C11 C7 C8 114.5(9) . . ?
C9 C8 C7 120.0(10) . . ?
C8 C9 N2 122.4(11) . . ?
N2 C10 C11 116.4(10) . . ?
C10 C11 C7 122.6(10) . . ?
C13 C12 N2 109.9(8) . . ?
C14 C13 C12 123.8(12) . . ?
C14 C13 C18 129.1(12) . . ?
C18 C13 C12 106.7(12) . . ?
C13 C14 C15 118.0(11) . . ?
C16 C15 C14 118.3(11) . . ?
C15 C16 C17 121.2(11) . . ?
C15 C16 C19 119.4(11) . . ?
C17 C16 C19 119.4(10) . . ?
C16 C17 C18 121.6(12) . . ?
C13 C18 C17 111.3(13) . . ?
C16 C19 N3 109.9(9) . . ?
N3 C20 C21 125.7(14) . . ?
C20 C21 C22 115.4(11) . . ?
C21 C22 C23 123.7(13) . . ?
C21 C22 C25 118.2(10) . . ?
C23 C22 C25 117.2(12) . . ?
C22 C23 C24 115.6(14) . . ?
N3 C24 C23 118.0(12) . . ?
C26 C25 C22 125.4(10) . . ?
C29 C25 C22 121.7(11) . . ?
C29 C25 C26 111.5(11) . . ?
C27 C26 C25 126.2(13) . . ?
C26 C27 N4 117.4(15) . . ?
N4 C28 C29 126.2(13) . . ?
C25 C29 C28 120.7(13) . . ?
N4 C30 C31 106.8(10) . . ?
C32 C31 C30 120.5(15) . . ?
C32 C31 C36 124.3(12) . . ?
C36 C31 C30 115.0(13) . . ?
C31 C32 C33 115.8(15) . . ?
C32 C33 C34 123.0(14) . . ?
C1 C34 C33 111.7(14) . . ?
C35 C34 C1 128.1(15) . . ?
C35 C34 C33 117.7(10) . . ?
C36 C35 C34 120.6(16) . . ?
C35 C36 C31 118.0(14) . . ?
C51 O1 C53 124.6(9) . . ?
C54 O2 C55 114.4(9) . . ?
C57 O3 C56 115.7(11) . . ?
C62 O4 C67 121.6(12) . . ?
C68 O5 C69 109(2) . . ?
C70 O6 C37 119.2(10) . . ?
C43 N5 C44 109.4(10) . . ?
C43 N5 C48 115.7(10) . . ?
C48 N5 C44 121.9(9) . . ?
C40 N6 C45 116.4(7) . . ?
C46 N6 C40 113.2(8) . . ?
C46 N6 C45 114.0(9) . . ?
C38 C37 O6 113.3(8) . . ?
C38 C37 C42 127.5(9) . . ?
C42 C37 O6 118.9(9) . . ?
C37 C38 C39 117.0(10) . . ?
C38 C39 C40 118.6(9) . . ?
C38 C39 C43 119.0(8) . . ?
C40 C39 C43 122.0(8) . . ?
C39 C40 N6 123.4(8) . . ?
C39 C40 C41 120.8(9) . . ?
C41 C40 N6 115.2(8) . . ?
C42 C41 C40 122.4(10) . . ?
C37 C42 C41 112.8(10) . . ?
N5 C43 C39 120.5(10) . . ?
N5 C44 C45 113.8(9) . . ?
N6 C45 C44 115.7(9) . . ?
N6 C46 C47 119.5(8) . . ?
C48 C47 C46 121.9(10) . . ?
C48 C47 C52 129.1(12) . . ?
C52 C47 C46 108.7(10) . . ?
C47 C48 N5 121.9(11) . . ?
C49 C48 N5 117.6(11) . . ?
C49 C48 C47 120.5(11) . . ?
C48 C49 C50 119.1(12) . . ?
C51 C50 C49 114.2(10) . . ?
O1 C51 C50 114.3(9) . . ?
C52 C51 O1 115.3(10) . . ?
C52 C51 C50 129.1(11) . . ?
C51 C52 C47 107.4(12) . . ?
C54 C53 O1 110.4(9) . . ?
O2 C54 C53 108.1(10) . . ?
O2 C55 C56 105.5(11) . . ?
O3 C56 C55 115.6(11) . . ?
O3 C57 C66 111.1(9) . . ?
C58 C57 O3 125.2(12) . . ?
C58 C57 C66 123.2(11) . . ?
C57 C58 C59 119.5(14) . . ?
C60 C59 C58 123.9(12) . . ?
C59 C60 C61 117.5(12) . . ?
C60 C61 C66 120.8(11) . . ?
C62 C61 C60 125.0(10) . . ?
C62 C61 C66 114.1(9) . . ?
O4 C62 C63 115.7(11) . . ?
C61 C62 O4 117.3(10) . . ?
C61 C62 C63 126.0(10) . . ?
C64 C63 C62 113.8(12) . . ?
C65 C64 C63 128.7(12) . . ?
C64 C65 C66 111.3(11) . . ?
C61 C66 C57 114.9(9) . . ?
C65 C66 C57 119.7(10) . . ?
C65 C66 C61 125.2(11) . . ?
O4 C67 C68 113.4(17) . . ?
O5 C68 C67 118.2(18) . . ?
O5 C69 C70 118.0(17) . . ?
O6 C70 C69 115.0(17) . . ?
C2A N1A C1A 116.2(16) . . ?
C2A N1A C6A 124.8(16) . . ?
C6A N1A C1A 118.9(18) . . ?
C9A N2A C12A 112.8(10) . . ?
C10A N2A C9A 131.2(11) . . ?
C10A N2A C12A 115.7(10) . . ?
C20A N3A C19A 120.0(10) . . ?
C20A N3A C24A 123.8(10) . . ?
C24A N3A C19A 116.0(12) . . ?
C27A N4A C28A 122.2(10) . . ?
C27A N4A C30A 118.6(11) . . ?
C28A N4A C30A 117.3(10) . . ?
N1A C1A C34A 108.5(12) . . ?
N1A C2A C3A 123.9(18) . . ?
C2A C3A C4A 116.9(15) . . ?
C3A C4A C5A 114.6(12) . . ?
C3A C4A C7A 119.0(11) . . ?
C5A C4A C7A 125.6(10) . . ?
C6A C5A C4A 120.0(16) . . ?
N1A C6A C5A 118(2) . . ?
C8A C7A C4A 120.0(9) . . ?
C11A C7A C4A 120.6(10) . . ?
C11A C7A C8A 119.0(11) . . ?
C7A C8A C9A 118.9(13) . . ?
N2A C9A C8A 114.7(13) . . ?
N2A C10A C11A 112.9(14) . . ?
C10A C11A C7A 122.3(12) . . ?
C13A C12A N2A 113.0(11) . . ?
C14A C13A C12A 117.2(13) . . ?
C18A C13A C12A 110.4(12) . . ?
C18A C13A C14A 130.7(13) . . ?
C13A C14A C15A 116.2(13) . . ?
C16A C15A C14A 121.9(12) . . ?
C17A C16A C15A 112.1(11) . . ?
C17A C16A C19A 127.7(13) . . ?
C19A C16A C15A 120.0(12) . . ?
C16A C17A C18A 126.2(14) . . ?
C13A C18A C17A 110.3(13) . . ?
C16A C19A N3A 106.1(8) . . ?
N3A C20A C21A 119.5(12) . . ?
C22A C21A C20A 120.3(11) . . ?
C21A C22A C23A 116.2(10) . . ?
C21A C22A C25A 117.8(9) . . ?
C23A C22A C25A 124.8(8) . . ?
C24A C23A C22A 124.3(11) . . ?
N3A C24A C23A 114.5(13) . . ?
C26A C25A C22A 124.0(9) . . ?
C29A C25A C22A 117.8(8) . . ?
C29A C25A C26A 118.1(10) . . ?
C25A C26A C27A 118.4(10) . . ?
N4A C27A C26A 120.9(10) . . ?
N4A C28A C29A 117.7(9) . . ?
C25A C29A C28A 120.2(9) . . ?
C31A C30A N4A 106.3(8) . . ?
C32A C31A C30A 121.0(14) . . ?
C36A C31A C30A 129.3(16) . . ?
C36A C31A C32A 108.8(13) . . ?
C33A C32A C31A 127.3(17) . . ?
C32A C33A C34A 118(2) . . ?
C33A C34A C1A 114(2) . . ?
C35A C34A C1A 128.0(19) . . ?
C35A C34A C33A 116.7(17) . . ?
C36A C35A C34A 121.7(18) . . ?
C35A C36A C31A 128(2) . . ?
C51A O1A C53A 116.6(11) . . ?
C55A O2A C54A 115.4(14) . . ?
C57A O3A C56A 121.1(13) . . ?
C67A O4A C62A 117.9(13) . . ?
C69A O5A C68A 109.4(16) . . ?
C70A O6A C37A 112.7(15) . . ?
C43A N5A C44A 120.6(10) . . ?
C43A N5A C48A 113.8(9) . . ?
C44A N5A C48A 112.6(9) . . ?
C45A N6A C40A 111.9(9) . . ?
C45A N6A C46A 114.7(11) . . ?
C46A N6A C40A 109.4(9) . . ?
O6A C37A C42A 127.2(11) . . ?
C38A C37A O6A 109.4(10) . . ?
C38A C37A C42A 122.9(10) . . ?
C37A C38A C39A 116.0(11) . . ?
C38A C39A C43A 114.3(10) . . ?
C40A C39A C38A 126.2(11) . . ?
C40A C39A C43A 119.1(10) . . ?
C39A C40A N6A 133.4(11) . . ?
C39A C40A C41A 116.5(11) . . ?
C41A C40A N6A 110.1(10) . . ?
C40A C41A C42A 125.3(12) . . ?
C41A C42A C37A 112.5(13) . . ?
N5A C43A C39A 115.2(10) . . ?
N5A C44A C45A 107.3(10) . . ?
N6A C45A C44A 114.4(10) . . ?
C47A C46A N6A 122.3(9) . . ?
C48A C47A C46A 124.3(8) . . ?
C48A C47A C52A 114.4(8) . . ?
C52A C47A C46A 120.3(9) . . ?
C47A C48A N5A 122.3(8) . . ?
C47A C48A C49A 123.1(10) . . ?
C49A C48A N5A 114.4(9) . . ?
C50A C49A C48A 117.6(12) . . ?
C49A C50A C51A 123.9(11) . . ?
O1A C51A C50A 130.2(9) . . ?
O1A C51A C52A 114.8(8) . . ?
C50A C51A C52A 114.9(9) . . ?
C51A C52A C47A 124.9(9) . . ?
O1A C53A C54A 110.0(12) . . ?
O2A C54A C53A 108.4(15) . . ?
O2A C55A C56A 113.9(14) . . ?
O3A C56A C55A 126.9(13) . . ?
O3A C57A C58A 132.5(14) . . ?
O3A C57A C66A 110.4(12) . . ?
C58A C57A C66A 117.1(11) . . ?
C57A C58A C59A 126.4(14) . . ?
C60A C59A C58A 117.6(13) . . ?
C59A C60A C61A 123.6(11) . . ?
C60A C61A C66A 112.3(11) . . ?
C62A C61A C60A 122.5(10) . . ?
C62A C61A C66A 124.9(10) . . ?
O4A C62A C63A 122.3(14) . . ?
C61A C62A O4A 116.7(11) . . ?
C61A C62A C63A 120.8(10) . . ?
C62A C63A C64A 115.6(15) . . ?
C65A C64A C63A 125.6(13) . . ?
C64A C65A C66A 121.4(11) . . ?
C57A C66A C61A 121.5(10) . . ?
C57A C66A C65A 128.6(11) . . ?
C65A C66A C61A 109.6(11) . . ?
O4A C67A C68A 118.3(15) . . ?
O5A C68A C67A 126.6(13) . . ?
O5A C69A C70A 117.4(18) . . ?
O6A C70A C69A 123.8(16) . . ?
F1 P1 F2 176.6(7) . . ?
F1 P1 F3 93.4(6) . . ?
F1 P1 F4 89.4(6) . . ?
F1 P1 F5 85.0(6) . . ?
F1 P1 F6 89.5(6) . . ?
F2 P1 F5 91.7(7) . . ?
F3 P1 F2 89.8(7) . . ?
F3 P1 F5 177.1(6) . . ?
F3 P1 F6 88.7(7) . . ?
F4 P1 F2 89.5(6) . . ?
F4 P1 F3 88.0(7) . . ?
F4 P1 F5 89.6(5) . . ?
F4 P1 F6 176.4(6) . . ?
F6 P1 F2 91.7(5) . . ?
F6 P1 F5 93.7(6) . . ?
F7 P2 F8 176.8(12) . . ?
F7 P2 F10 89.2(9) . . ?
F8 P2 F10 91.1(9) . . ?
F9 P2 F7 95.8(11) . . ?
F9 P2 F8 87.4(10) . . ?
F9 P2 F10 84.8(8) . . ?
F11 P2 F7 94.5(12) . . ?
F11 P2 F8 82.4(12) . . ?
F11 P2 F9 169.6(12) . . ?
F11 P2 F10 97.3(8) . . ?
F12 P2 F7 89.0(8) . . ?
F12 P2 F8 91.2(9) . . ?
F12 P2 F9 89.5(8) . . ?
F12 P2 F10 173.8(9) . . ?
F12 P2 F11 88.7(9) . . ?
F13 P3 F15 98.2(11) . . ?
F14 P3 F13 174.6(16) . . ?
F14 P3 F15 84.6(9) . . ?
F16 P3 F13 85.3(15) . . ?
F16 P3 F14 90.5(12) . . ?
F16 P3 F15 83.2(8) . . ?
F16 P3 F17 100.2(9) . . ?
F17 P3 F13 79.6(11) . . ?
F17 P3 F14 97.8(9) . . ?
F17 P3 F15 175.7(8) . . ?
F18 P3 F13 91.9(18) . . ?
F18 P3 F14 92.4(16) . . ?
F18 P3 F15 95.2(9) . . ?
F18 P3 F16 176.6(17) . . ?
F18 P3 F17 81.2(9) . . ?
F19 P4 F23 90.2(8) . . ?
F20 P4 F19 178.0(8) . . ?
F20 P4 F21 96.3(7) . . ?
F20 P4 F23 87.9(7) . . ?
F21 P4 F19 85.7(7) . . ?
F21 P4 F23 174.0(8) . . ?
F22 P4 F19 83.0(10) . . ?
F22 P4 F20 96.5(10) . . ?
F22 P4 F21 91.2(9) . . ?
F22 P4 F23 92.7(9) . . ?
F24 P4 F19 92.6(12) . . ?
F24 P4 F20 87.9(12) . . ?
F24 P4 F21 88.9(8) . . ?
F24 P4 F22 175.6(12) . . ?
F24 P4 F23 86.9(8) . . ?
F26 P5 F25 179.3(11) . . ?
F26 P5 F28 91.5(9) . . ?
F26 P5 F29 90.6(10) . . ?
F26 P5 F30 89.8(9) . . ?
F27 P5 F25 89.1(10) . . ?
F27 P5 F26 90.6(10) . . ?
F27 P5 F28 89.9(9) . . ?
F27 P5 F29 178.7(12) . . ?
F27 P5 F30 89.4(9) . . ?
F28 P5 F25 89.2(9) . . ?
F28 P5 F29 89.9(9) . . ?
F28 P5 F30 178.5(11) . . ?
F29 P5 F25 89.7(9) . . ?
F29 P5 F30 90.8(9) . . ?
F30 P5 F25 89.5(9) . . ?
F31 P6 F34 89.9(10) . . ?
F31 P6 F35 89.8(11) . . ?
F32 P6 F31 179.4(17) . . ?
F32 P6 F33 90.8(12) . . ?
F32 P6 F34 90.1(9) . . ?
F32 P6 F35 89.6(11) . . ?
F32 P6 F36 89.8(9) . . ?
F33 P6 F31 90(2) . . ?
F33 P6 F34 89.8(9) . . ?
F33 P6 F35 179.3(14) . . ?
F34 P6 F35 89.7(10) . . ?
F36 P6 F31 90.2(9) . . ?
F36 P6 F33 90.6(9) . . ?
F36 P6 F34 179.6(12) . . ?
F36 P6 F35 90.0(9) . . ?
F37 P7 F39 91.1(8) . . ?
F37 P7 F40 89.9(11) . . ?
F37 P7 F41 89.8(9) . . ?
F37 P7 F42 88.1(9) . . ?
F38 P7 F37 177.8(14) . . ?
F38 P7 F39 89.6(9) . . ?
F38 P7 F40 92.1(16) . . ?
F38 P7 F41 89.5(9) . . ?
F38 P7 F42 89.9(11) . . ?
F39 P7 F40 89.8(9) . . ?
F39 P7 F41 179.0(9) . . ?
F39 P7 F42 90.6(9) . . ?
F40 P7 F41 89.7(8) . . ?
F40 P7 F42 178.0(14) . . ?
F42 P7 F41 90.0(9) . . ?
F44 P8 F43 174.8(14) . . ?
F44 P8 F47 86.4(12) . . ?
F45 P8 F43 86.1(11) . . ?
F45 P8 F44 91.3(11) . . ?
F45 P8 F46 92.4(12) . . ?
F45 P8 F47 174.0(12) . . ?
F46 P8 F43 95.9(17) . . ?
F46 P8 F44 88.7(18) . . ?
F46 P8 F47 82.0(14) . . ?
F47 P8 F43 96.6(12) . . ?
F48 P8 F43 87.2(10) . . ?
F48 P8 F44 88.3(12) . . ?
F48 P8 F45 91.9(8) . . ?
F48 P8 F46 174.9(16) . . ?
F48 P8 F47 93.6(10) . . ?

loop_
_geom_bond_atom_site_label_1
_geom_bond_atom_site_label_2
_geom_bond_distance
_geom_bond_site_symmetry_2
_geom_bond_publ_flag
N1 C1 1.528(14) . ?
N1 C2 1.32(2) . ?
N1 C6 1.40(2) . ?
N2 C9 1.362(14) . ?
N2 C10 1.308(15) . ?
N2 C12 1.616(13) . ?
N3 C19 1.552(17) . ?
N3 C20 1.302(16) . ?
N3 C24 1.326(18) . ?
N4 C27 1.45(2) . ?
N4 C28 1.260(18) . ?
N4 C30 1.498(13) . ?
C1 C34 1.449(16) . ?
C2 C3 1.388(16) . ?
C3 C4 1.275(17) . ?
C4 C5 1.365(17) . ?
C4 C7 1.454(13) . ?
C5 C6 1.348(19) . ?
C7 C8 1.434(15) . ?
C7 C11 1.412(14) . ?
C8 C9 1.296(15) . ?
C10 C11 1.409(13) . ?
C12 C13 1.531(17) . ?
C13 C14 1.274(17) . ?
C13 C18 1.40(2) . ?
C14 C15 1.440(15) . ?
C15 C16 1.347(17) . ?
C16 C17 1.385(19) . ?
C16 C19 1.511(16) . ?
C17 C18 1.44(2) . ?
C20 C21 1.316(15) . ?
C21 C22 1.362(18) . ?
C22 C23 1.371(19) . ?
C22 C25 1.521(18) . ?
C23 C24 1.450(19) . ?
C25 C26 1.487(17) . ?
C25 C29 1.360(18) . ?
C26 C27 1.305(16) . ?
C28 C29 1.405(17) . ?
C30 C31 1.554(16) . ?
C31 C32 1.39(2) . ?
C31 C36 1.44(2) . ?
C32 C33 1.42(2) . ?
C33 C34 1.45(2) . ?
C34 C35 1.43(2) . ?
C35 C36 1.405(17) . ?
O1 C51 1.416(9) . ?
O1 C53 1.433(9) . ?
O2 C54 1.423(10) . ?
O2 C55 1.445(9) . ?
O3 C56 1.418(9) . ?
O3 C57 1.412(9) . ?
O4 C62 1.417(9) . ?
O4 C67 1.426(10) . ?
O5 C68 1.408(10) . ?
O5 C69 1.423(11) . ?
O6 C37 1.429(9) . ?
O6 C70 1.420(10) . ?
N5 C43 1.461(9) . ?
N5 C44 1.479(9) . ?
N5 C48 1.471(9) . ?
N6 C40 1.477(9) . ?
N6 C45 1.483(9) . ?
N6 C46 1.464(9) . ?
C37 C38 1.384(10) . ?
C37 C42 1.394(10) . ?
C38 C39 1.397(10) . ?
C39 C40 1.397(9) . ?
C39 C43 1.524(17) . ?
C40 C41 1.407(9) . ?
C41 C42 1.405(10) . ?
C44 C45 1.519(18) . ?
C46 C47 1.636(18) . ?
C47 C48 1.390(16) . ?
C47 C52 1.424(17) . ?
C48 C49 1.326(18) . ?
C49 C50 1.473(19) . ?
C50 C51 1.464(16) . ?
C51 C52 1.386(18) . ?
C53 C54 1.429(11) . ?
C55 C56 1.454(11) . ?
C57 C58 1.237(17) . ?
C57 C66 1.517(18) . ?
C58 C59 1.448(19) . ?
C59 C60 1.364(19) . ?
C60 C61 1.406(15) . ?
C61 C62 1.352(17) . ?
C61 C66 1.454(14) . ?
C62 C63 1.419(18) . ?
C63 C64 1.39(2) . ?
C64 C65 1.38(2) . ?
C65 C66 1.429(16) . ?
C67 C68 1.438(13) . ?
C69 C70 1.431(13) . ?
N1A C1A 1.539(19) . ?
N1A C2A 1.18(3) . ?
N1A C6A 1.29(3) . ?
N2A C9A 1.370(19) . ?
N2A C10A 1.30(2) . ?
N2A C12A 1.580(16) . ?
N3A C19A 1.564(13) . ?
N3A C20A 1.33(2) . ?
N3A C24A 1.380(19) . ?
N4A C27A 1.287(15) . ?
N4A C28A 1.384(13) . ?
N4A C30A 1.499(11) . ?
C1A C34A 1.56(3) . ?
C2A C3A 1.389(10) . ?
C3A C4A 1.400(10) . ?
C4A C5A 1.415(10) . ?
C4A C7A 1.470(16) . ?
C5A C6A 1.381(10) . ?
C7A C8A 1.401(10) . ?
C7A C11A 1.399(10) . ?
C8A C9A 1.407(9) . ?
C10A C11A 1.398(8) . ?
C12A C13A 1.514(18) . ?
C13A C14A 1.278(18) . ?
C13A C18A 1.28(2) . ?
C14A C15A 1.444(13) . ?
C15A C16A 1.433(18) . ?
C16A C17A 1.290(19) . ?
C16A C19A 1.428(16) . ?
C17A C18A 1.54(2) . ?
C20A C21A 1.395(10) . ?
C21A C22A 1.389(9) . ?
C22A C23A 1.400(9) . ?
C22A C25A 1.438(14) . ?
C23A C24A 1.388(9) . ?
C25A C26A 1.408(9) . ?
C25A C29A 1.401(9) . ?
C26A C27A 1.417(10) . ?
C28A C29A 1.405(9) . ?
C30A C31A 1.477(17) . ?
C31A C32A 1.44(2) . ?
C31A C36A 1.41(2) . ?
C32A C33A 1.326(18) . ?
C33A C34A 1.43(3) . ?
C34A C35A 1.39(3) . ?
C35A C36A 1.27(3) . ?
O1A C51A 1.369(14) . ?
O1A C53A 1.434(9) . ?
O2A C54A 1.420(10) . ?
O2A C55A 1.404(11) . ?
O3A C56A 1.424(10) . ?
O3A C57A 1.295(15) . ?
O4A C62A 1.376(13) . ?
O4A C67A 1.35(2) . ?
O5A C68A 1.419(10) . ?
O5A C69A 1.407(11) . ?
O6A C37A 1.424(9) . ?
O6A C70A 1.410(10) . ?
N5A C43A 1.461(9) . ?
N5A C44A 1.465(9) . ?
N5A C48A 1.468(9) . ?
N6A C40A 1.466(9) . ?
N6A C45A 1.447(9) . ?
N6A C46A 1.465(9) . ?
C37A C38A 1.378(16) . ?
C37A C42A 1.483(17) . ?
C38A C39A 1.415(17) . ?
C39A C40A 1.330(16) . ?
C39A C43A 1.552(16) . ?
C40A C41A 1.393(19) . ?
C41A C42A 1.43(2) . ?
C44A C45A 1.62(2) . ?
C46A C47A 1.437(15) . ?
C47A C48A 1.406(9) . ?
C47A C52A 1.422(8) . ?
C48A C49A 1.408(10) . ?
C49A C50A 1.385(10) . ?
C50A C51A 1.397(9) . ?
C51A C52A 1.411(9) . ?
C53A C54A 1.437(13) . ?
C55A C56A 1.429(12) . ?
C57A C58A 1.30(2) . ?
C57A C66A 1.334(19) . ?
C58A C59A 1.453(19) . ?
C59A C60A 1.277(19) . ?
C60A C61A 1.429(17) . ?
C61A C62A 1.35(2) . ?
C61A C66A 1.574(14) . ?
C62A C63A 1.38(2) . ?
C63A C64A 1.421(18) . ?
C64A C65A 1.37(2) . ?
C65A C66A 1.413(16) . ?
C67A C68A 1.429(12) . ?
C69A C70A 1.420(13) . ?
P1 F1 1.550(10) . ?
P1 F2 1.630(12) . ?
P1 F3 1.616(10) . ?
P1 F4 1.559(9) . ?
P1 F5 1.686(10) . ?
P1 F6 1.622(9) . ?
P2 F7 1.567(15) . ?
P2 F8 1.597(15) . ?
P2 F9 1.551(12) . ?
P2 F10 1.648(14) . ?
P2 F11 1.513(15) . ?
P2 F12 1.464(13) . ?
P3 F13 1.57(2) . ?
P3 F14 1.532(14) . ?
P3 F15 1.595(11) . ?
P3 F16 1.512(12) . ?
P3 F17 1.525(13) . ?
P3 F18 1.419(15) . ?
P4 F19 1.574(12) . ?
P4 F20 1.565(11) . ?
P4 F21 1.570(9) . ?
P4 F22 1.510(13) . ?
P4 F23 1.598(11) . ?
P4 F24 1.509(13) . ?
P5 F25 1.461(13) . ?
P5 F26 1.452(13) . ?
P5 F27 1.452(12) . ?
P5 F28 1.454(12) . ?
P5 F29 1.455(12) . ?
P5 F30 1.459(11) . ?
P6 F31 1.522(15) . ?
P6 F32 1.515(14) . ?
P6 F33 1.518(14) . ?
P6 F34 1.523(14) . ?
P6 F35 1.524(15) . ?
P6 F36 1.518(14) . ?
P7 F37 1.505(13) . ?
P7 F38 1.504(14) . ?
P7 F39 1.507(13) . ?
P7 F40 1.510(14) . ?
P7 F41 1.511(13) . ?
P7 F42 1.510(13) . ?
P8 F43 1.645(19) . ?
P8 F44 1.60(2) . ?
P8 F45 1.528(16) . ?
P8 F46 1.549(19) . ?
P8 F47 1.639(18) . ?
P8 F48 1.507(13) . ?

loop_
_exptl_oxdiff_crystal_face_indexfrac_h
_exptl_oxdiff_crystal_face_indexfrac_k
_exptl_oxdiff_crystal_face_indexfrac_l
_exptl_oxdiff_crystal_face_x
_exptl_oxdiff_crystal_face_y
_exptl_oxdiff_crystal_face_z
-0.0005 1.0002 -0.0002 -0.0235 0.0533 -0.0178
0.0005 -1.0002 0.0002 0.0235 -0.0533 0.0178
0.9995 0.0009 -0.0001 0.0201 -0.0260 -0.1042
-0.9995 -0.0009 0.0001 -0.0201 0.0260 0.1042
0.0002 0.0004 -1.0004 -0.0572 -0.0260 -0.0023
-0.0002 -0.0004 1.0004 0.0572 0.0260 0.0023

loop_
_smtbx_masks_void_nr
_smtbx_masks_void_average_x
_smtbx_masks_void_average_y
_smtbx_masks_void_average_z
_smtbx_masks_void_volume
_smtbx_masks_void_count_electrons
_smtbx_masks_void_content
1 -0.188 0.018 0.750 1192.1 376.4 ?
2 -0.074 0.518 0.250 1192.1 376.4 ?
